data_4336446
loop_
_publ_author_name
'David R. Armstrong'
'Matthew G. Davidson'
'Daniel Garcia-Vivo'
'Alan R. Kennedy'
'Robert E. Mulvey'
'Stuart D. Robertson'

_publ_section_title
;
 Monomerizing Alkali-Metal 3,5-Dimethylbenzyl Salts with
 Tris(N,N-dimethyl-2-aminoethyl)amine (Me6TREN): Structural and Bonding
 Implications
;
_journal_name_full 'Inorganic Chemistry'
_journal_page_first 12023
_journal_page_last 12032
_journal_paper_doi 10.1021/ic401777x
_journal_volume 52
_journal_year 2013
_chemical_formula_moiety 'C27 H55 K N4 Zn'
_chemical_formula_sum 'C27 H55 K N4 Zn'
_chemical_formula_weight 540.22
_chemical_name_systematic
; 
 ? 
;
_space_group_IT_number 14
_symmetry_cell_setting monoclinic
_symmetry_space_group_name_Hall '-P 2yn'
_symmetry_space_group_name_H-M 'P 1 21/n 1'
_atom_sites_solution_hydrogens geom
_atom_sites_solution_primary direct
_atom_sites_solution_secondary difmap
_audit_creation_method SHELXL-97
_cell_angle_alpha 90.00
_cell_angle_beta 96.123(2)
_cell_angle_gamma 90.00
_cell_formula_units_Z 8
_cell_length_a 10.0741(2)
_cell_length_b 38.7606(8)
_cell_length_c 16.8231(4)
_cell_measurement_reflns_used 11828
_cell_measurement_temperature 123(2)
_cell_measurement_theta_max 29.2215
_cell_measurement_theta_min 3.1743
_cell_volume 6531.6(2)
_computing_cell_refinement
;
CrysAlisPro, Oxford Diffraction Ltd.,
Version 1.171.34.40 (release 27-08-2010 CrysAlis171 .NET)
(compiled Aug 27 2010,11:50:40)
;
_computing_data_collection
;
CrysAlisPro, Oxford Diffraction Ltd.,
Version 1.171.34.40 (release 27-08-2010 CrysAlis171 .NET)
(compiled Aug 27 2010,11:50:40)
;
_computing_data_reduction
;
CrysAlisPro, Oxford Diffraction Ltd.,
Version 1.171.34.40 (release 27-08-2010 CrysAlis171 .NET)
(compiled Aug 27 2010,11:50:40)
;
_computing_structure_refinement 'SHELXL-97 (Sheldrick, 1997)'
_computing_structure_solution 'SHELXS-97 (Sheldrick, 1990)'
_diffrn_ambient_temperature 123(2)
_diffrn_measured_fraction_theta_full 0.998
_diffrn_measured_fraction_theta_max 0.998
_diffrn_measurement_device_type 'Oxford Diffraction Xcalibur E'
_diffrn_measurement_method 'omega scans'
_diffrn_radiation_monochromator graphite
_diffrn_radiation_source 'fine-focus sealed tube'
_diffrn_radiation_type MoK\a
_diffrn_radiation_wavelength 0.71073
_diffrn_reflns_av_R_equivalents 0.0410
_diffrn_reflns_av_sigmaI/netI 0.0671
_diffrn_reflns_limit_h_max 12
_diffrn_reflns_limit_h_min -12
_diffrn_reflns_limit_k_max 47
_diffrn_reflns_limit_k_min -47
_diffrn_reflns_limit_l_max 16
_diffrn_reflns_limit_l_min -20
_diffrn_reflns_number 35243
_diffrn_reflns_theta_full 26.00
_diffrn_reflns_theta_max 26.00
_diffrn_reflns_theta_min 3.18
_exptl_absorpt_coefficient_mu 0.898
_exptl_absorpt_correction_T_max 1.00000
_exptl_absorpt_correction_T_min 0.97761
_exptl_absorpt_correction_type multi-scan
_exptl_absorpt_process_details
;
CrysAlisPro, Oxford Diffraction Ltd.,
Version 1.171.34.40 (release 27-08-2010 CrysAlis171 .NET)
(compiled Aug 27 2010,11:50:40)
empirical absorption correction using spherical harmonics,
 implemented in SCALE3 ABSPACK scaling algorithm.
;
_exptl_crystal_colour 'pale red'
_exptl_crystal_density_diffrn 1.099
_exptl_crystal_description block
_exptl_crystal_F_000 2352
_exptl_crystal_size_max 0.24
_exptl_crystal_size_mid 0.20
_exptl_crystal_size_min 0.12
_refine_diff_density_max 0.562
_refine_diff_density_min -0.325
_refine_diff_density_rms 0.064
_refine_ls_extinction_method none
_refine_ls_goodness_of_fit_ref 1.050
_refine_ls_hydrogen_treatment mixed
_refine_ls_matrix_type full
_refine_ls_number_parameters 704
_refine_ls_number_reflns 12823
_refine_ls_number_restraints 144
_refine_ls_restrained_S_all 1.053
_refine_ls_R_factor_all 0.0887
_refine_ls_R_factor_gt 0.0567
_refine_ls_shift/su_max 0.001
_refine_ls_shift/su_mean 0.000
_refine_ls_structure_factor_coef Fsqd
_refine_ls_weighting_details 'calc w=1/[\s^2^(Fo^2^)+(0.0278P)^2^+6.5827P] where P=(Fo^2^+2Fc^2^)/3'
_refine_ls_weighting_scheme calc
_refine_ls_wR_factor_gt 0.0968
_refine_ls_wR_factor_ref 0.1078
_reflns_number_gt 9380
_reflns_number_total 12823
_reflns_threshold_expression I>2sigma(I)
_cod_data_source_file ic401777x_si_002_4.cif
_cod_data_source_block sdr1105
_cod_original_sg_symbol_H-M 'P 21/n'
_cod_database_code 4336446

loop_
_symmetry_equiv_pos_as_xyz
'x, y, z'
'-x+1/2, y+1/2, -z+1/2'
'-x, -y, -z'
'x-1/2, -y-1/2, z-1/2'

loop_
_atom_site_label
_atom_site_type_symbol
_atom_site_fract_x
_atom_site_fract_y
_atom_site_fract_z
_atom_site_U_iso_or_equiv
_atom_site_adp_type
_atom_site_occupancy
_atom_site_symmetry_multiplicity
_atom_site_calc_flag
_atom_site_refinement_flags
_atom_site_disorder_assembly
_atom_site_disorder_group
K1 K 1.21426(6) 0.131763(17) 0.73525(4) 0.02489(16) Uani 1 1 d . . .
C26 C 0.9488(3) 0.10670(8) 0.7951(2) 0.0283(8) Uani 1 1 d . A .
H26A H 0.9530 0.0939 0.8469 0.034 Uiso 1 1 calc R . .
C25 C 0.9208(3) 0.14150(9) 0.7948(2) 0.0308(8) Uani 1 1 d . A .
H25A H 0.9115 0.1536 0.8464 0.037 Uiso 1 1 calc R . .
C24 C 0.9013(3) 0.15962(9) 0.7233(2) 0.0330(8) Uani 1 1 d . A .
H24A H 0.8811 0.1849 0.7230 0.040 Uiso 1 1 calc R . .
C23 C 0.9081(3) 0.14188(9) 0.6526(2) 0.0348(8) Uani 1 1 d . A .
H23A H 0.8918 0.1545 0.6006 0.042 Uiso 1 1 calc R . .
C22 C 0.9372(3) 0.10676(9) 0.6524(2) 0.0311(8) Uani 1 1 d . A .
H22A H 0.9334 0.0942 0.6002 0.037 Uiso 1 1 calc R . .
C21 C 0.9621(3) 0.08799(8) 0.7243(2) 0.0281(8) Uani 1 1 d . A .
C20 C 1.0011(4) 0.05172(9) 0.7259(3) 0.0349(9) Uani 1 1 d . . .
Zn1 Zn 0.83987(4) 0.017001(9) 0.72541(2) 0.02875(11) Uani 1 1 d . A .
C13 C 0.7735(3) -0.00154(8) 0.6145(2) 0.0319(8) Uani 1 1 d . . .
C14 C 0.6415(5) -0.02071(13) 0.6117(3) 0.0766(15) Uani 1 1 d . A .
H14A H 0.6138 -0.0282 0.5567 0.115 Uiso 1 1 calc R . .
H14B H 0.5734 -0.0054 0.6297 0.115 Uiso 1 1 calc R . .
H14C H 0.6521 -0.0409 0.6467 0.115 Uiso 1 1 calc R . .
C15 C 0.7596(6) 0.02646(11) 0.5516(3) 0.0760(16) Uani 1 1 d . A .
H15A H 0.7289 0.0163 0.4995 0.114 Uiso 1 1 calc R . .
H15B H 0.8462 0.0376 0.5488 0.114 Uiso 1 1 calc R . .
H15C H 0.6945 0.0436 0.5656 0.114 Uiso 1 1 calc R . .
C16 C 0.8766(5) -0.02643(12) 0.5876(3) 0.0745(15) Uani 1 1 d . A .
H16A H 0.8470 -0.0347 0.5336 0.112 Uiso 1 1 calc R . .
H16B H 0.8869 -0.0460 0.6245 0.112 Uiso 1 1 calc R . .
H16C H 0.9624 -0.0145 0.5874 0.112 Uiso 1 1 calc R . .
C27 C 0.7764(3) 0.00488(8) 0.8335(2) 0.0335(8) Uani 1 1 d . . .
C28 C 0.7392(4) -0.03311(9) 0.8379(2) 0.0459(10) Uani 1 1 d . A .
H28A H 0.7057 -0.0379 0.8894 0.069 Uiso 1 1 calc R . .
H28B H 0.8182 -0.0473 0.8326 0.069 Uiso 1 1 calc R . .
H28C H 0.6697 -0.0386 0.7944 0.069 Uiso 1 1 calc R . .
C29 C 0.8816(4) 0.01235(11) 0.9039(2) 0.0525(11) Uani 1 1 d . A .
H29A H 0.8460 0.0063 0.9540 0.079 Uiso 1 1 calc R . .
H29B H 0.9044 0.0369 0.9044 0.079 Uiso 1 1 calc R . .
H29C H 0.9618 -0.0014 0.8983 0.079 Uiso 1 1 calc R . .
C30 C 0.6541(4) 0.02633(11) 0.8441(3) 0.0646(13) Uani 1 1 d . A .
H30A H 0.6213 0.0206 0.8952 0.097 Uiso 1 1 calc R . .
H30B H 0.5844 0.0215 0.8003 0.097 Uiso 1 1 calc R . .
H30C H 0.6775 0.0509 0.8435 0.097 Uiso 1 1 calc R . .
N4 N 1.3324(3) 0.10993(7) 0.88543(16) 0.0315(7) Uani 1 1 d D A .
N2 N 1.2897(3) 0.20079(7) 0.72133(17) 0.0331(7) Uani 1 1 d D A .
N3 N 1.3674(3) 0.09973(8) 0.62475(17) 0.0416(8) Uani 1 1 d D A .
N1 N 1.4942(2) 0.14398(6) 0.76248(16) 0.0280(6) Uani 1 1 d D A .
C9 C 1.2750(6) 0.13805(12) 0.9275(3) 0.0419(14) Uani 0.782(3) 1 d PD A 1
H9A H 1.3110 0.1376 0.9840 0.063 Uiso 0.782(3) 1 calc PR A 1
H9B H 1.1777 0.1354 0.9233 0.063 Uiso 0.782(3) 1 calc PR A 1
H9C H 1.2974 0.1601 0.9037 0.063 Uiso 0.782(3) 1 calc PR A 1
C10 C 1.2879(6) 0.07670(12) 0.9198(3) 0.0504(14) Uani 0.782(3) 1 d PD A 1
H10A H 1.3190 0.0573 0.8894 0.076 Uiso 0.782(3) 1 calc PR A 1
H10B H 1.1902 0.0763 0.9165 0.076 Uiso 0.782(3) 1 calc PR A 1
H10C H 1.3253 0.0748 0.9758 0.076 Uiso 0.782(3) 1 calc PR A 1
C11 C 1.4779(4) 0.11003(13) 0.8916(3) 0.0409(12) Uani 0.782(3) 1 d PD A 1
H11A H 1.5089 0.0885 0.8678 0.049 Uiso 0.782(3) 1 calc PR A 1
H11B H 1.5136 0.1104 0.9487 0.049 Uiso 0.782(3) 1 calc PR A 1
C12 C 1.5332(5) 0.14077(12) 0.8497(3) 0.0372(14) Uani 0.782(3) 1 d PD A 1
H12A H 1.5048 0.1620 0.8758 0.045 Uiso 0.782(3) 1 calc PR A 1
H12B H 1.6318 0.1398 0.8587 0.045 Uiso 0.782(3) 1 calc PR A 1
C1 C 1.2782(6) 0.20076(13) 0.6362(3) 0.0569(16) Uani 0.782(3) 1 d PD A 1
H1A H 1.1837 0.2019 0.6153 0.085 Uiso 0.782(3) 1 calc PR A 1
H1B H 1.3177 0.1796 0.6174 0.085 Uiso 0.782(3) 1 calc PR A 1
H1C H 1.3252 0.2208 0.6175 0.085 Uiso 0.782(3) 1 calc PR A 1
C2 C 1.2092(6) 0.22764(14) 0.7524(4) 0.0579(16) Uani 0.782(3) 1 d PD A 1
H2A H 1.2457 0.2503 0.7407 0.087 Uiso 0.782(3) 1 calc PR A 1
H2B H 1.2104 0.2249 0.8104 0.087 Uiso 0.782(3) 1 calc PR A 1
H2C H 1.1172 0.2259 0.7273 0.087 Uiso 0.782(3) 1 calc PR A 1
C3 C 1.4303(4) 0.20644(11) 0.7569(3) 0.0448(13) Uani 0.782(3) 1 d PD A 1
H3A H 1.4312 0.2079 0.8157 0.054 Uiso 0.782(3) 1 calc PR A 1
H3B H 1.4612 0.2289 0.7380 0.054 Uiso 0.782(3) 1 calc PR A 1
C4 C 1.5289(6) 0.17881(11) 0.7377(4) 0.0339(17) Uani 0.782(3) 1 d PD A 1
H4A H 1.5346 0.1788 0.6794 0.041 Uiso 0.782(3) 1 calc PR A 1
H4B H 1.6182 0.1848 0.7644 0.041 Uiso 0.782(3) 1 calc PR A 1
C5 C 1.3580(7) 0.06386(15) 0.6461(6) 0.058(2) Uani 0.782(3) 1 d PD A 1
H5A H 1.2650 0.0563 0.6357 0.087 Uiso 0.782(3) 1 calc PR A 1
H5B H 1.3885 0.0609 0.7029 0.087 Uiso 0.782(3) 1 calc PR A 1
H5C H 1.4140 0.0500 0.6141 0.087 Uiso 0.782(3) 1 calc PR A 1
C6 C 1.3111(12) 0.1051(5) 0.5423(4) 0.062(3) Uani 0.782(3) 1 d PD A 1
H6A H 1.3639 0.0924 0.5064 0.092 Uiso 0.782(3) 1 calc PR A 1
H6B H 1.3128 0.1298 0.5296 0.092 Uiso 0.782(3) 1 calc PR A 1
H6C H 1.2187 0.0968 0.5354 0.092 Uiso 0.782(3) 1 calc PR A 1
C7 C 1.5066(4) 0.11299(12) 0.6339(3) 0.0375(12) Uani 0.782(3) 1 d PD A 1
H7A H 1.5086 0.1357 0.6069 0.045 Uiso 0.782(3) 1 calc PR A 1
H7B H 1.5638 0.0970 0.6069 0.045 Uiso 0.782(3) 1 calc PR A 1
C8 C 1.5638(4) 0.11700(11) 0.7205(3) 0.0362(12) Uani 0.782(3) 1 d PD A 1
H8A H 1.5566 0.0947 0.7484 0.043 Uiso 0.782(3) 1 calc PR A 1
H8B H 1.6597 0.1230 0.7226 0.043 Uiso 0.782(3) 1 calc PR A 1
K2 K 1.29907(7) 0.378107(18) 0.69929(4) 0.02702(17) Uani 1 1 d . A .
C41 C 1.3299(3) 0.35039(8) 0.52822(19) 0.0307(8) Uani 1 1 d . . .
H41A H 1.2503 0.3396 0.5049 0.037 Uiso 1 1 calc R . .
C42 C 1.3547(4) 0.38435(9) 0.5093(2) 0.0341(8) Uani 1 1 d . . .
H42A H 1.2921 0.3964 0.4733 0.041 Uiso 1 1 calc R . .
C43 C 1.4687(4) 0.40098(9) 0.5416(2) 0.0372(9) Uani 1 1 d . . .
H43A H 1.4837 0.4245 0.5296 0.045 Uiso 1 1 calc R . .
C44 C 1.5609(3) 0.38278(9) 0.5920(2) 0.0367(9) Uani 1 1 d . . .
H44A H 1.6411 0.3937 0.6137 0.044 Uiso 1 1 calc R . .
C45 C 1.5371(3) 0.34863(8) 0.6112(2) 0.0303(8) Uani 1 1 d . . .
H45A H 1.6024 0.3366 0.6456 0.036 Uiso 1 1 calc R . .
C46 C 1.4199(3) 0.33126(8) 0.58148(18) 0.0266(7) Uani 1 1 d . . .
C47 C 1.3932(4) 0.29571(9) 0.6038(2) 0.0344(9) Uani 1 1 d . A .
Zn2 Zn 1.46931(4) 0.261025(9) 0.52360(2) 0.03017(11) Uani 1 1 d . . .
C50 C 1.3488(7) 0.2448(2) 0.4273(5) 0.0374(16) Uani 0.782(3) 1 d PDU A 1
C51 C 1.2099(7) 0.2610(3) 0.4219(5) 0.072(2) Uani 0.782(3) 1 d PDU A 1
H51A H 1.2174 0.2861 0.4170 0.108 Uiso 0.782(3) 1 calc PR A 1
H51B H 1.1680 0.2554 0.4703 0.108 Uiso 0.782(3) 1 calc PR A 1
H51C H 1.1550 0.2518 0.3751 0.108 Uiso 0.782(3) 1 calc PR A 1
C52 C 1.4142(7) 0.25352(16) 0.3519(3) 0.071(2) Uani 0.782(3) 1 d PDU A 1
H52A H 1.5006 0.2418 0.3536 0.107 Uiso 0.782(3) 1 calc PR A 1
H52B H 1.4276 0.2785 0.3490 0.107 Uiso 0.782(3) 1 calc PR A 1
H52C H 1.3563 0.2458 0.3047 0.107 Uiso 0.782(3) 1 calc PR A 1
C53 C 1.326(3) 0.2059(3) 0.4259(15) 0.047(2) Uani 0.782(3) 1 d PDU A 1
H53A H 1.2739 0.1994 0.3757 0.070 Uiso 0.782(3) 1 calc PR A 1
H53B H 1.2774 0.1992 0.4710 0.070 Uiso 0.782(3) 1 calc PR A 1
H53C H 1.4124 0.1940 0.4303 0.070 Uiso 0.782(3) 1 calc PR A 1
C54 C 1.6682(4) 0.24961(9) 0.5433(2) 0.0348(8) Uani 1 1 d . A .
C55 C 1.7430(4) 0.27803(11) 0.5037(2) 0.0564(12) Uani 1 1 d . A 1
H55A H 1.7273 0.3002 0.5290 0.085 Uiso 1 1 calc R A 1
H55B H 1.7108 0.2792 0.4467 0.085 Uiso 1 1 calc R A 1
H55C H 1.8388 0.2729 0.5100 0.085 Uiso 1 1 calc R A 1
C56 C 1.7220(4) 0.24926(10) 0.6315(2) 0.0433(10) Uani 1 1 d . A 1
H56A H 1.8190 0.2460 0.6366 0.065 Uiso 1 1 calc R A 1
H56B H 1.6806 0.2303 0.6585 0.065 Uiso 1 1 calc R A 1
H56C H 1.7010 0.2712 0.6561 0.065 Uiso 1 1 calc R A 1
C57 C 1.7021(4) 0.21488(10) 0.5073(3) 0.0652(13) Uani 1 1 d . A 1
H57A H 1.7988 0.2111 0.5157 0.098 Uiso 1 1 calc R A 1
H57B H 1.6727 0.2149 0.4499 0.098 Uiso 1 1 calc R A 1
H57C H 1.6565 0.1963 0.5333 0.098 Uiso 1 1 calc R A 1
N5 N 1.2439(3) 0.44830(7) 0.70997(19) 0.0403(8) Uani 1 1 d . A .
N6 N 1.4514(3) 0.36141(8) 0.84415(17) 0.0405(8) Uani 1 1 d . A .
N7 N 1.0437(3) 0.35114(8) 0.7124(2) 0.0448(8) Uani 1 1 d DU . .
N8 N 1.1825(3) 0.39838(7) 0.84059(17) 0.0368(7) Uani 1 1 d . . .
C60 C 1.3836(4) 0.45785(12) 0.7280(3) 0.0831(17) Uani 1 1 d . . .
H60A H 1.4229 0.4447 0.7744 0.125 Uiso 1 1 calc R . .
H60B H 1.3901 0.4826 0.7399 0.125 Uiso 1 1 calc R . .
H60C H 1.4318 0.4527 0.6818 0.125 Uiso 1 1 calc R . .
C61 C 1.1888(5) 0.46604(13) 0.6375(3) 0.0873(17) Uani 1 1 d . . .
H61A H 1.0951 0.4594 0.6246 0.131 Uiso 1 1 calc R . .
H61B H 1.2395 0.4596 0.5932 0.131 Uiso 1 1 calc R . .
H61C H 1.1947 0.4910 0.6459 0.131 Uiso 1 1 calc R . .
C62 C 1.1665(4) 0.45655(10) 0.7762(3) 0.0559(12) Uani 1 1 d . . .
H62A H 1.0707 0.4539 0.7569 0.067 Uiso 1 1 calc R A .
H62B H 1.1816 0.4812 0.7900 0.067 Uiso 1 1 calc R . .
C63 C 1.1943(5) 0.43604(10) 0.8500(2) 0.0575(12) Uani 1 1 d . A .
H63A H 1.2860 0.4414 0.8740 0.069 Uiso 1 1 calc R . .
H63B H 1.1322 0.4436 0.8884 0.069 Uiso 1 1 calc R . .
C64 C 1.5942(4) 0.36838(11) 0.8419(3) 0.0628(13) Uani 1 1 d . . .
H64A H 1.6259 0.3562 0.7965 0.094 Uiso 1 1 calc R . .
H64B H 1.6440 0.3604 0.8917 0.094 Uiso 1 1 calc R . .
H64C H 1.6080 0.3932 0.8359 0.094 Uiso 1 1 calc R . .
C65 C 1.4327(5) 0.32452(11) 0.8486(3) 0.0641(13) Uani 1 1 d . . .
H65A H 1.3370 0.3193 0.8438 0.096 Uiso 1 1 calc R . .
H65B H 1.4749 0.3160 0.9001 0.096 Uiso 1 1 calc R . .
H65C H 1.4734 0.3133 0.8050 0.096 Uiso 1 1 calc R . .
C66 C 1.4036(5) 0.37973(12) 0.9108(2) 0.0626(13) Uani 1 1 d . . .
H66A H 1.4392 0.4035 0.9115 0.075 Uiso 1 1 calc R A .
H66B H 1.4410 0.3684 0.9610 0.075 Uiso 1 1 calc R . .
C67 C 1.2568(4) 0.38161(12) 0.9104(2) 0.0599(12) Uani 1 1 d . A .
H67A H 1.2223 0.3578 0.9144 0.072 Uiso 1 1 calc R . .
H67B H 1.2369 0.3941 0.9591 0.072 Uiso 1 1 calc R . .
C68 C 0.9629(9) 0.37485(15) 0.6610(5) 0.079(2) Uani 0.782(3) 1 d PDU A 1
H68A H 0.8685 0.3715 0.6680 0.118 Uiso 0.782(3) 1 calc PR A 1
H68B H 0.9770 0.3705 0.6051 0.118 Uiso 0.782(3) 1 calc PR A 1
H68C H 0.9888 0.3986 0.6751 0.118 Uiso 0.782(3) 1 calc PR A 1
C69 C 1.0265(8) 0.31581(14) 0.6804(4) 0.076(2) Uani 0.782(3) 1 d PD A 1
H69A H 1.0907 0.3004 0.7103 0.114 Uiso 0.782(3) 1 calc PR A 1
H69B H 1.0418 0.3157 0.6238 0.114 Uiso 0.782(3) 1 calc PR A 1
H69C H 0.9355 0.3078 0.6857 0.114 Uiso 0.782(3) 1 calc PR A 1
C70 C 1.0169(6) 0.35339(17) 0.7960(3) 0.0505(15) Uani 0.782(3) 1 d PDU A 1
H70A H 1.0730 0.3361 0.8273 0.061 Uiso 0.782(3) 1 calc PR A 1
H70B H 0.9225 0.3471 0.7994 0.061 Uiso 0.782(3) 1 calc PR A 1
C71 C 1.0426(4) 0.38829(12) 0.8340(3) 0.0579(11) Uani 1 1 d U A .
H71A H 0.9890 0.4058 0.8019 0.070 Uiso 1 1 calc R B 1
H71B H 1.0122 0.3880 0.8881 0.070 Uiso 1 1 calc R B 1
C1A C 1.1877(18) 0.2130(5) 0.6549(10) 0.0569(16) Uani 0.22 1 d PD A 2
H1D H 1.2213 0.2337 0.6301 0.085 Uiso 0.218(3) 1 calc PR A 2
H1E H 1.1041 0.2186 0.6770 0.085 Uiso 0.218(3) 1 calc PR A 2
H1F H 1.1716 0.1948 0.6147 0.085 Uiso 0.218(3) 1 calc PR A 2
C12A C 1.5600(17) 0.1289(6) 0.8362(8) 0.0372(14) Uani 0.22 1 d PD A 2
H12C H 1.6418 0.1419 0.8550 0.045 Uiso 0.218(3) 1 calc PR A 2
H12D H 1.5847 0.1046 0.8273 0.045 Uiso 0.218(3) 1 calc PR A 2
C11A C 1.4588(12) 0.1310(4) 0.8969(10) 0.0409(12) Uani 0.22 1 d PD A 2
H11C H 1.5057 0.1248 0.9496 0.049 Uiso 0.218(3) 1 calc PR A 2
H11D H 1.4321 0.1555 0.9002 0.049 Uiso 0.218(3) 1 calc PR A 2
C3A C 1.4175(12) 0.1988(4) 0.6851(11) 0.0448(13) Uani 0.22 1 d PD A 2
H3C H 1.4506 0.2220 0.6722 0.054 Uiso 0.218(3) 1 calc PR A 2
H3D H 1.4094 0.1843 0.6364 0.054 Uiso 0.218(3) 1 calc PR A 2
C9A C 1.259(2) 0.1239(5) 0.9486(11) 0.0419(14) Uani 0.22 1 d PD A 2
H9D H 1.3118 0.1212 1.0005 0.063 Uiso 0.218(3) 1 calc PR A 2
H9E H 1.1739 0.1115 0.9491 0.063 Uiso 0.218(3) 1 calc PR A 2
H9F H 1.2404 0.1485 0.9386 0.063 Uiso 0.218(3) 1 calc PR A 2
C8A C 1.5554(18) 0.1308(4) 0.6909(9) 0.0362(12) Uani 0.22 1 d PD A 2
H8C H 1.6534 0.1297 0.7045 0.043 Uiso 0.218(3) 1 calc PR A 2
H8D H 1.5373 0.1477 0.6470 0.043 Uiso 0.218(3) 1 calc PR A 2
C4A C 1.507(3) 0.1819(3) 0.7538(16) 0.0339(17) Uani 0.22 1 d PD A 2
H4C H 1.6009 0.1872 0.7466 0.041 Uiso 0.218(3) 1 calc PR A 2
H4D H 1.4872 0.1928 0.8044 0.041 Uiso 0.218(3) 1 calc PR A 2
C5A C 1.315(3) 0.0641(5) 0.628(3) 0.058(2) Uani 0.22 1 d PD A 2
H5D H 1.3675 0.0487 0.5975 0.087 Uiso 0.218(3) 1 calc PR A 2
H5E H 1.2214 0.0637 0.6053 0.087 Uiso 0.218(3) 1 calc PR A 2
H5F H 1.3216 0.0564 0.6839 0.087 Uiso 0.218(3) 1 calc PR A 2
C7A C 1.5072(10) 0.0954(4) 0.6601(10) 0.0375(12) Uani 0.22 1 d PD A 2
H7C H 1.5633 0.0870 0.6192 0.045 Uiso 0.218(3) 1 calc PR A 2
H7D H 1.5123 0.0786 0.7045 0.045 Uiso 0.218(3) 1 calc PR A 2
C6A C 1.346(6) 0.1100(19) 0.5401(14) 0.062(3) Uani 0.22 1 d PD A 2
H6D H 1.3909 0.0936 0.5077 0.092 Uiso 0.218(3) 1 calc PR A 2
H6E H 1.3831 0.1331 0.5339 0.092 Uiso 0.218(3) 1 calc PR A 2
H6F H 1.2502 0.1102 0.5224 0.092 Uiso 0.218(3) 1 calc PR A 2
C10A C 1.362(2) 0.0732(3) 0.8869(12) 0.0504(14) Uani 0.22 1 d PD A 2
H10D H 1.4127 0.0675 0.8422 0.076 Uiso 0.218(3) 1 calc PR A 2
H10E H 1.2779 0.0602 0.8819 0.076 Uiso 0.218(3) 1 calc PR A 2
H10F H 1.4142 0.0673 0.9375 0.076 Uiso 0.218(3) 1 calc PR A 2
C2A C 1.292(2) 0.2273(5) 0.7844(11) 0.0579(16) Uani 0.22 1 d PD A 2
H2D H 1.3090 0.2500 0.7617 0.087 Uiso 0.218(3) 1 calc PR A 2
H2E H 1.3620 0.2219 0.8273 0.087 Uiso 0.218(3) 1 calc PR A 2
H2F H 1.2050 0.2277 0.8059 0.087 Uiso 0.218(3) 1 calc PR A 2
C50A C 1.311(3) 0.2485(9) 0.4331(19) 0.0374(16) Uani 0.22 1 d PDU A 2
C52A C 1.344(3) 0.2697(6) 0.3612(14) 0.071(2) Uani 0.22 1 d PDU A 2
H52D H 1.2847 0.2629 0.3139 0.107 Uiso 0.218(3) 1 calc PR A 2
H52E H 1.4371 0.2654 0.3516 0.107 Uiso 0.218(3) 1 calc PR A 2
H52F H 1.3324 0.2942 0.3719 0.107 Uiso 0.218(3) 1 calc PR A 2
C51A C 1.169(3) 0.2575(12) 0.452(2) 0.072(2) Uani 0.22 1 d PDU A 2
H51D H 1.1064 0.2535 0.4042 0.108 Uiso 0.218(3) 1 calc PR A 2
H51E H 1.1660 0.2818 0.4674 0.108 Uiso 0.218(3) 1 calc PR A 2
H51F H 1.1454 0.2430 0.4957 0.108 Uiso 0.218(3) 1 calc PR A 2
C53A C 1.327(12) 0.2100(10) 0.417(6) 0.047(2) Uani 0.22 1 d PDU A 2
H53D H 1.2916 0.1966 0.4591 0.070 Uiso 0.218(3) 1 calc PR A 2
H53E H 1.4213 0.2046 0.4150 0.070 Uiso 0.218(3) 1 calc PR A 2
H53F H 1.2770 0.2042 0.3651 0.070 Uiso 0.218(3) 1 calc PR A 2
C68A C 0.947(4) 0.3609(7) 0.6439(18) 0.079(2) Uani 0.22 1 d PDU A 2
H68D H 0.8563 0.3572 0.6576 0.118 Uiso 0.218(3) 1 calc PR A 2
H68E H 0.9625 0.3467 0.5975 0.118 Uiso 0.218(3) 1 calc PR A 2
H68F H 0.9592 0.3853 0.6312 0.118 Uiso 0.218(3) 1 calc PR A 2
C69A C 1.041(4) 0.3134(3) 0.7264(17) 0.076(2) Uani 0.22 1 d PDU A 2
H69D H 1.0976 0.3079 0.7760 0.114 Uiso 0.218(3) 1 calc PR A 2
H69E H 1.0757 0.3014 0.6816 0.114 Uiso 0.218(3) 1 calc PR A 2
H69F H 0.9496 0.3060 0.7310 0.114 Uiso 0.218(3) 1 calc PR A 2
C70A C 0.978(2) 0.3610(7) 0.7834(10) 0.0505(15) Uani 0.22 1 d PDU A 2
H70C H 0.8862 0.3685 0.7652 0.061 Uiso 0.218(3) 1 calc PR A 2
H70D H 0.9719 0.3402 0.8168 0.061 Uiso 0.218(3) 1 calc PR A 2
H20A H 1.050(3) 0.0458(8) 0.773(2) 0.037(11) Uiso 1 1 d . . .
H20B H 1.042(3) 0.0454(8) 0.679(2) 0.038(10) Uiso 1 1 d . . .
H47A H 1.305(4) 0.2913(9) 0.599(2) 0.051(12) Uiso 1 1 d . . .
H47B H 1.434(3) 0.2899(8) 0.654(2) 0.032(10) Uiso 1 1 d . . .

loop_
_atom_site_aniso_label
_atom_site_aniso_U_11
_atom_site_aniso_U_22
_atom_site_aniso_U_33
_atom_site_aniso_U_23
_atom_site_aniso_U_13
_atom_site_aniso_U_12
K1 0.0197(3) 0.0285(4) 0.0267(4) 0.0024(3) 0.0034(3) -0.0036(3)
C26 0.0234(17) 0.0329(19) 0.0290(19) 0.0027(16) 0.0053(14) -0.0086(14)
C25 0.0220(17) 0.038(2) 0.034(2) -0.0044(17) 0.0072(15) -0.0075(15)
C24 0.0265(18) 0.0281(18) 0.045(2) -0.0015(17) 0.0049(16) -0.0025(15)
C23 0.0295(19) 0.039(2) 0.035(2) 0.0110(17) -0.0002(16) -0.0063(16)
C22 0.0295(18) 0.0346(19) 0.0281(19) -0.0034(16) -0.0017(15) -0.0107(15)
C21 0.0174(16) 0.0298(18) 0.037(2) -0.0013(16) 0.0017(15) -0.0121(14)
C20 0.033(2) 0.029(2) 0.043(2) 0.0013(18) 0.0050(19) -0.0072(16)
Zn1 0.0331(2) 0.02146(19) 0.0315(2) 0.00051(17) 0.00266(17) -0.00502(17)
C13 0.0331(19) 0.0261(18) 0.035(2) -0.0004(16) -0.0012(16) -0.0014(15)
C14 0.068(3) 0.105(4) 0.057(3) -0.027(3) 0.010(2) -0.042(3)
C15 0.125(5) 0.048(3) 0.048(3) 0.002(2) -0.020(3) -0.006(3)
C16 0.069(3) 0.074(3) 0.077(4) -0.034(3) -0.010(3) 0.017(3)
C27 0.038(2) 0.0277(18) 0.035(2) 0.0046(16) 0.0062(16) 0.0038(15)
C28 0.048(2) 0.035(2) 0.054(3) 0.0164(19) 0.004(2) -0.0037(18)
C29 0.067(3) 0.057(3) 0.034(2) -0.001(2) 0.006(2) -0.009(2)
C30 0.075(3) 0.066(3) 0.058(3) 0.021(2) 0.030(2) 0.036(2)
N4 0.0275(15) 0.0393(17) 0.0278(16) 0.0014(13) 0.0029(13) 0.0039(13)
N2 0.0343(16) 0.0258(15) 0.0408(18) 0.0050(13) 0.0120(14) 0.0016(12)
N3 0.0394(18) 0.051(2) 0.0356(19) -0.0128(16) 0.0068(15) -0.0007(15)
N1 0.0204(14) 0.0248(14) 0.0394(18) -0.0026(13) 0.0059(12) -0.0029(11)
C9 0.051(3) 0.044(3) 0.031(3) -0.002(3) 0.004(2) 0.011(3)
C10 0.059(4) 0.043(3) 0.051(4) 0.010(3) 0.013(3) 0.002(3)
C11 0.037(3) 0.045(3) 0.040(3) 0.011(3) 0.002(2) 0.018(2)
C12 0.019(3) 0.039(4) 0.051(3) 0.013(3) -0.008(2) 0.001(2)
C1 0.086(5) 0.036(3) 0.050(3) 0.002(3) 0.011(3) -0.008(3)
C2 0.058(4) 0.055(3) 0.062(4) -0.001(3) 0.016(3) 0.008(3)
C3 0.040(3) 0.035(3) 0.061(3) 0.002(3) 0.010(3) -0.007(2)
C4 0.020(3) 0.032(2) 0.051(4) 0.002(2) 0.011(3) -0.0050(18)
C5 0.050(6) 0.059(3) 0.067(6) 0.013(3) 0.016(4) 0.000(3)
C6 0.084(9) 0.052(7) 0.049(3) -0.002(2) 0.010(3) -0.010(5)
C7 0.045(3) 0.023(3) 0.049(3) -0.001(2) 0.028(2) 0.001(2)
C8 0.026(2) 0.026(3) 0.057(4) 0.001(2) 0.006(2) 0.003(2)
K2 0.0279(4) 0.0296(4) 0.0237(4) -0.0029(3) 0.0030(3) 0.0038(3)
C41 0.0335(19) 0.0334(19) 0.0250(19) -0.0092(16) 0.0030(15) -0.0010(15)
C42 0.043(2) 0.0324(19) 0.027(2) -0.0012(16) 0.0042(16) 0.0088(17)
C43 0.050(2) 0.0213(17) 0.043(2) -0.0002(17) 0.0154(19) 0.0004(17)
C44 0.0302(19) 0.0310(19) 0.050(2) -0.0139(18) 0.0091(17) -0.0008(16)
C45 0.0291(18) 0.0273(18) 0.034(2) -0.0068(16) 0.0034(15) 0.0087(15)
C46 0.0357(19) 0.0248(17) 0.0202(18) -0.0076(14) 0.0072(15) 0.0020(14)
C47 0.042(2) 0.0275(19) 0.033(2) -0.0005(17) 0.0016(19) -0.0003(17)
Zn2 0.0441(2) 0.01941(19) 0.0255(2) -0.00099(17) -0.00296(18) -0.00195(17)
C50 0.048(5) 0.032(3) 0.030(2) -0.003(2) -0.009(3) -0.003(3)
C51 0.065(5) 0.065(4) 0.076(7) -0.026(5) -0.039(3) 0.019(4)
C52 0.115(6) 0.063(5) 0.031(3) 0.012(3) -0.014(3) -0.036(4)
C53 0.055(3) 0.036(3) 0.048(7) -0.013(4) 0.004(4) -0.014(4)
C54 0.047(2) 0.0275(18) 0.031(2) 0.0005(16) 0.0084(17) -0.0023(16)
C55 0.065(3) 0.061(3) 0.045(3) 0.009(2) 0.014(2) -0.014(2)
C56 0.035(2) 0.046(2) 0.047(2) 0.0155(19) 0.0010(18) -0.0032(17)
C57 0.062(3) 0.049(3) 0.085(4) -0.019(3) 0.007(3) 0.013(2)
N5 0.0369(17) 0.0268(16) 0.058(2) 0.0048(15) 0.0101(16) 0.0015(13)
N6 0.048(2) 0.0432(18) 0.0288(17) -0.0049(14) -0.0037(14) 0.0150(15)
N7 0.0331(17) 0.0384(18) 0.061(2) -0.0038(16) -0.0019(16) -0.0062(14)
N8 0.0411(18) 0.0411(18) 0.0295(17) -0.0015(14) 0.0098(14) 0.0083(14)
C60 0.054(3) 0.057(3) 0.141(5) -0.023(3) 0.022(3) -0.023(2)
C61 0.100(4) 0.071(3) 0.094(4) 0.032(3) 0.023(3) 0.034(3)
C62 0.064(3) 0.033(2) 0.073(3) -0.011(2) 0.015(2) 0.011(2)
C63 0.070(3) 0.055(3) 0.050(3) -0.018(2) 0.013(2) 0.018(2)
C64 0.056(3) 0.060(3) 0.068(3) -0.007(2) -0.014(2) 0.001(2)
C65 0.074(3) 0.052(3) 0.065(3) -0.003(2) 0.006(3) -0.004(2)
C66 0.075(3) 0.080(3) 0.030(2) -0.006(2) -0.007(2) 0.031(3)
C67 0.069(3) 0.089(3) 0.024(2) 0.001(2) 0.013(2) 0.017(3)
C68 0.074(4) 0.080(5) 0.073(5) -0.012(4) -0.035(3) 0.001(5)
C69 0.068(4) 0.046(3) 0.111(7) -0.025(4) -0.002(6) -0.014(3)
C70 0.024(4) 0.051(4) 0.079(3) 0.023(3) 0.013(3) -0.001(2)
C71 0.045(2) 0.083(3) 0.050(3) -0.003(2) 0.023(2) 0.005(2)
C1A 0.086(5) 0.036(3) 0.050(3) 0.002(3) 0.011(3) -0.008(3)
C12A 0.019(3) 0.039(4) 0.051(3) 0.013(3) -0.008(2) 0.001(2)
C11A 0.037(3) 0.045(3) 0.040(3) 0.011(3) 0.002(2) 0.018(2)
C3A 0.040(3) 0.035(3) 0.061(3) 0.002(3) 0.010(3) -0.007(2)
C9A 0.051(3) 0.044(3) 0.031(3) -0.002(3) 0.004(2) 0.011(3)
C8A 0.026(2) 0.026(3) 0.057(4) 0.001(2) 0.006(2) 0.003(2)
C4A 0.020(3) 0.032(2) 0.051(4) 0.002(2) 0.011(3) -0.0050(18)
C5A 0.050(6) 0.059(3) 0.067(6) 0.013(3) 0.016(4) 0.000(3)
C7A 0.045(3) 0.023(3) 0.049(3) -0.001(2) 0.028(2) 0.001(2)
C6A 0.084(9) 0.052(7) 0.049(3) -0.002(2) 0.010(3) -0.010(5)
C10A 0.059(4) 0.043(3) 0.051(4) 0.010(3) 0.013(3) 0.002(3)
C2A 0.058(4) 0.055(3) 0.062(4) -0.001(3) 0.016(3) 0.008(3)
C50A 0.048(5) 0.032(3) 0.030(2) -0.003(2) -0.009(3) -0.003(3)
C52A 0.115(6) 0.063(5) 0.031(3) 0.012(3) -0.014(3) -0.036(4)
C51A 0.065(5) 0.065(4) 0.076(7) -0.026(5) -0.039(3) 0.019(4)
C53A 0.055(3) 0.036(3) 0.048(7) -0.013(4) 0.004(4) -0.014(4)
C68A 0.074(4) 0.080(5) 0.073(5) -0.012(4) -0.035(3) 0.001(5)
C69A 0.068(4) 0.046(3) 0.111(7) -0.025(4) -0.002(6) -0.014(3)
C70A 0.024(4) 0.051(4) 0.079(3) 0.023(3) 0.013(3) -0.001(2)

loop_
_atom_type_symbol
_atom_type_description
_atom_type_scat_dispersion_real
_atom_type_scat_dispersion_imag
_atom_type_scat_source
C C 0.0033 0.0016 'International Tables Vol C Tables 4.2.6.8 and 6.1.1.4'
H H 0.0000 0.0000 'International Tables Vol C Tables 4.2.6.8 and 6.1.1.4'
N N 0.0061 0.0033 'International Tables Vol C Tables 4.2.6.8 and 6.1.1.4'
K K 0.2009 0.2494 'International Tables Vol C Tables 4.2.6.8 and 6.1.1.4'
Zn Zn 0.2839 1.4301 'International Tables Vol C Tables 4.2.6.8 and 6.1.1.4'

loop_
_geom_angle_atom_site_label_1
_geom_angle_atom_site_label_2
_geom_angle_atom_site_label_3
_geom_angle
N2 K1 N4 105.71(8)
N2 K1 N3 101.11(9)
N4 K1 N3 104.52(8)
N2 K1 N1 65.24(8)
N4 K1 N1 65.65(8)
N3 K1 N1 65.05(8)
N2 K1 C21 139.49(9)
N4 K1 C21 99.06(9)
N3 K1 C21 103.07(9)
N1 K1 C21 155.24(8)
N2 K1 C26 125.18(8)
N4 K1 C26 84.90(8)
N3 K1 C26 128.61(9)
N1 K1 C26 150.47(8)
C21 K1 C26 26.51(8)
N2 K1 C22 119.66(9)
N4 K1 C22 125.37(8)
N3 K1 C22 95.41(9)
N1 K1 C22 160.31(9)
C21 K1 C22 26.35(8)
C26 K1 C22 45.01(9)
N2 K1 C25 100.33(8)
N4 K1 C25 94.02(8)
N3 K1 C25 146.50(9)
N1 K1 C25 148.27(8)
C21 K1 C25 45.67(9)
C26 K1 C25 24.94(8)
C22 K1 C25 51.40(9)
N2 K1 C23 95.86(8)
N4 K1 C23 135.20(8)
N3 K1 C23 109.24(9)
N1 K1 C23 157.16(8)
C21 K1 C23 45.39(9)
C26 K1 C23 51.01(9)
C22 K1 C23 25.00(8)
C25 K1 C23 42.92(9)
N2 K1 C24 87.06(8)
N4 K1 C24 117.49(8)
N3 K1 C24 133.24(9)
N1 K1 C24 150.89(8)
C21 K1 C24 52.87(8)
C26 K1 C24 43.74(8)
C22 K1 C24 43.88(9)
C25 K1 C24 24.40(8)
C23 K1 C24 24.21(8)
N2 K1 C11A 84.1(3)
N4 K1 C11A 25.1(2)
N3 K1 C11A 96.9(3)
N1 K1 C11A 42.9(2)
C21 K1 C11A 124.1(2)
C26 K1 C11A 107.9(2)
C22 K1 C11A 150.4(2)
C25 K1 C11A 110.7(2)
C23 K1 C11A 153.3(3)
C24 K1 C11A 129.8(3)
N2 K1 C3A 24.5(2)
N4 K1 C3A 103.9(3)
N3 K1 C3A 78.0(3)
N1 K1 C3A 46.7(3)
C21 K1 C3A 156.0(3)
C26 K1 C3A 149.6(2)
C22 K1 C3A 130.1(3)
C25 K1 C3A 124.7(2)
C23 K1 C3A 111.2(3)
C24 K1 C3A 108.9(2)
C11A K1 C3A 78.9(4)
C25 C26 C21 122.5(3)
C25 C26 K1 82.90(18)
C21 C26 K1 74.09(17)
C25 C26 H26A 118.7
C21 C26 H26A 118.7
K1 C26 H26A 118.7
C26 C25 C24 120.5(3)
C26 C25 K1 72.17(18)
C24 C25 K1 80.80(19)
C26 C25 H25A 119.7
C24 C25 H25A 119.7
K1 C25 H25A 119.7
C23 C24 C25 118.6(3)
C23 C24 K1 75.87(19)
C25 C24 K1 74.80(18)
C23 C24 H24A 120.7
C25 C24 H24A 120.7
K1 C24 H24A 120.7
C24 C23 C22 121.2(3)
C24 C23 K1 79.9(2)
C22 C23 K1 72.25(18)
C24 C23 H23A 119.4
C22 C23 H23A 119.4
K1 C23 H23A 119.4
C23 C22 C21 121.3(3)
C23 C22 K1 82.75(19)
C21 C22 K1 73.14(17)
C23 C22 H22A 119.3
C21 C22 H22A 119.3
K1 C22 H22A 119.3
C22 C21 C26 115.7(3)
C22 C21 C20 122.3(3)
C26 C21 C20 121.9(3)
C22 C21 K1 80.51(17)
C26 C21 K1 79.40(17)
C20 C21 K1 108.3(2)
C21 C20 Zn1 114.1(2)
C21 C20 H20A 112(2)
Zn1 C20 H20A 100(2)
C21 C20 H20B 112(2)
Zn1 C20 H20B 103(2)
H20A C20 H20B 115(3)
C13 Zn1 C27 128.90(14)
C13 Zn1 C20 113.86(16)
C27 Zn1 C20 117.18(16)
C15 C13 C14 108.3(4)
C15 C13 C16 105.2(4)
C14 C13 C16 107.7(3)
C15 C13 Zn1 112.5(2)
C14 C13 Zn1 113.6(3)
C16 C13 Zn1 109.1(2)
C13 C14 H14A 109.5
C13 C14 H14B 109.5
H14A C14 H14B 109.5
C13 C14 H14C 109.5
H14A C14 H14C 109.5
H14B C14 H14C 109.5
C13 C15 H15A 109.5
C13 C15 H15B 109.5
H15A C15 H15B 109.5
C13 C15 H15C 109.5
H15A C15 H15C 109.5
H15B C15 H15C 109.5
C13 C16 H16A 109.5
C13 C16 H16B 109.5
H16A C16 H16B 109.5
C13 C16 H16C 109.5
H16A C16 H16C 109.5
H16B C16 H16C 109.5
C30 C27 C28 108.5(3)
C30 C27 C29 108.1(3)
C28 C27 C29 107.4(3)
C30 C27 Zn1 108.3(2)
C28 C27 Zn1 111.5(2)
C29 C27 Zn1 112.8(2)
C27 C28 H28A 109.5
C27 C28 H28B 109.5
H28A C28 H28B 109.5
C27 C28 H28C 109.5
H28A C28 H28C 109.5
H28B C28 H28C 109.5
C27 C29 H29A 109.5
C27 C29 H29B 109.5
H29A C29 H29B 109.5
C27 C29 H29C 109.5
H29A C29 H29C 109.5
H29B C29 H29C 109.5
C27 C30 H30A 109.5
C27 C30 H30B 109.5
H30A C30 H30B 109.5
C27 C30 H30C 109.5
H30A C30 H30C 109.5
H30B C30 H30C 109.5
C10A N4 C9 144.8(8)
C10A N4 C11 78.5(8)
C9 N4 C11 114.4(4)
C10A N4 C9A 117.9(11)
C11 N4 C9A 122.2(11)
C9 N4 C10 107.8(3)
C11 N4 C10 108.4(3)
C9A N4 C10 80.9(8)
C10A N4 C11A 111.3(11)
C9 N4 C11A 84.6(7)
C9A N4 C11A 101.2(12)
C10 N4 C11A 134.5(8)
C10A N4 K1 112.1(8)
C9 N4 K1 93.4(3)
C11 N4 K1 112.9(2)
C9A N4 K1 110.0(10)
C10 N4 K1 119.3(3)
C11A N4 K1 102.8(7)
C1 N2 C2 112.0(4)
C1 N2 C2A 135.8(10)
C1 N2 C3A 64.4(7)
C2 N2 C3A 136.7(7)
C2A N2 C3A 112.7(11)
C1 N2 C3 112.1(4)
C2 N2 C3 107.0(4)
C2A N2 C3 70.8(9)
C3A N2 C3 49.1(7)
C2 N2 C1A 71.3(8)
C2A N2 C1A 105.5(12)
C3A N2 C1A 105.3(11)
C3 N2 C1A 142.3(8)
C1 N2 K1 95.1(2)
C2 N2 K1 119.2(3)
C2A N2 K1 126.1(9)
C3A N2 K1 103.9(7)
C3 N2 K1 111.2(2)
C1A N2 K1 101.1(7)
C5 N3 C6 110.2(8)
C5 N3 C6A 120(3)
C5 N3 C7A 82.9(6)
C6 N3 C7A 131.0(9)
C6A N3 C7A 117(2)
C6 N3 C5A 93.8(18)
C6A N3 C5A 106(3)
C7A N3 C5A 102.0(14)
C5 N3 C7 113.2(4)
C6 N3 C7 108.4(4)
C6A N3 C7 92.6(19)
C5A N3 C7 130.9(14)
C5 N3 K1 101.8(5)
C6 N3 K1 112.3(8)
C6A N3 K1 119(3)
C7A N3 K1 110.4(7)
C5A N3 K1 99(2)
C7 N3 K1 110.8(2)
C12A N1 C4 120.6(10)
C12A N1 C8 85.8(7)
C4 N1 C8 112.1(3)
C12A N1 C4A 116.4(13)
C8 N1 C4A 127.1(13)
C4 N1 C12 108.2(4)
C8 N1 C12 108.9(3)
C4A N1 C12 99.5(10)
C12A N1 C8A 110.8(10)
C4 N1 C8A 87.4(6)
C4A N1 C8A 102.2(13)
C12 N1 C8A 132.7(8)
C12A N1 K1 114.9(8)
C4 N1 K1 111.7(3)
C8 N1 K1 108.5(2)
C4A N1 K1 104.0(10)
C12 N1 K1 107.3(2)
C8A N1 K1 107.4(7)
N4 C9 H9A 109.5
N4 C9 H9B 109.5
N4 C9 H9C 109.5
N4 C10 H10A 109.5
N4 C10 H10B 109.5
N4 C10 H10C 109.5
N4 C11 C12 112.6(4)
N4 C11 H11A 109.1
C12 C11 H11A 109.1
N4 C11 H11B 109.1
C12 C11 H11B 109.1
H11A C11 H11B 107.8
N1 C12 C11 116.9(4)
N1 C12 H12A 108.1
C11 C12 H12A 108.1
N1 C12 H12B 108.1
C11 C12 H12B 108.1
H12A C12 H12B 107.3
N2 C1 H1A 109.5
N2 C1 H1B 109.5
N2 C1 H1C 109.5
N2 C2 H2A 109.5
N2 C2 H2B 109.5
N2 C2 H2C 109.5
N2 C3 C4 115.1(4)
N2 C3 H3A 108.5
C4 C3 H3A 108.5
N2 C3 H3B 108.5
C4 C3 H3B 108.5
H3A C3 H3B 107.5
N1 C4 C3 114.1(4)
N1 C4 H4A 108.7
C3 C4 H4A 108.7
N1 C4 H4B 108.7
C3 C4 H4B 108.7
H4A C4 H4B 107.6
N3 C5 H5A 109.5
N3 C5 H5B 109.5
N3 C5 H5C 109.5
N3 C6 H6A 109.5
N3 C6 H6B 109.5
N3 C6 H6C 109.5
N3 C7 C8 113.1(3)
N3 C7 H7A 109.0
C8 C7 H7A 109.0
N3 C7 H7B 109.0
C8 C7 H7B 109.0
H7A C7 H7B 107.8
N1 C8 C7 112.4(3)
N1 C8 H8A 109.1
C7 C8 H8A 109.1
N1 C8 H8B 109.1
C7 C8 H8B 109.1
H8A C8 H8B 107.9
N5 K2 N7 99.65(9)
N5 K2 N6 105.24(9)
N7 K2 N6 105.41(10)
N5 K2 N8 64.99(9)
N7 K2 N8 65.01(9)
N6 K2 N8 65.11(8)
N5 K2 C46 136.27(9)
N7 K2 C46 105.26(9)
N6 K2 C46 102.02(9)
N8 K2 C46 158.73(9)
N5 K2 C41 115.86(9)
N7 K2 C41 97.28(9)
N6 K2 C41 128.42(9)
N8 K2 C41 161.48(9)
C46 K2 C41 26.53(8)
N5 K2 C45 123.32(9)
N7 K2 C45 130.48(9)
N6 K2 C45 87.25(9)
N8 K2 C45 152.13(9)
C46 K2 C45 26.08(8)
C41 K2 C45 44.63(9)
N5 K2 C42 92.66(9)
N7 K2 C42 110.74(9)
N6 K2 C42 136.05(9)
N8 K2 C42 154.86(9)
C46 K2 C42 45.01(8)
C41 K2 C42 24.61(8)
C45 K2 C42 50.19(9)
N5 K2 C44 98.96(9)
N7 K2 C44 147.34(9)
N6 K2 C44 95.22(9)
N8 K2 C44 147.65(9)
C46 K2 C44 44.65(8)
C41 K2 C44 50.28(9)
C45 K2 C44 24.38(8)
C42 K2 C44 41.71(9)
N5 K2 C43 85.22(9)
N7 K2 C43 134.04(9)
N6 K2 C43 117.37(9)
N8 K2 C43 148.55(8)
C46 K2 C43 51.75(8)
C41 K2 C43 42.84(8)
C45 K2 C43 42.64(8)
C42 K2 C43 23.53(8)
C44 K2 C43 23.51(8)
C42 C41 C46 121.7(3)
C42 C41 K2 85.59(19)
C46 C41 K2 73.51(17)
C42 C41 H41A 119.2
C46 C41 H41A 119.2
K2 C41 H41A 111.7
C43 C42 C41 121.2(3)
C43 C42 K2 82.7(2)
C41 C42 K2 69.80(18)
C43 C42 H42A 119.4
C41 C42 H42A 119.4
K2 C42 H42A 118.8
C42 C43 C44 118.8(3)
C42 C43 K2 73.8(2)
C44 C43 K2 75.6(2)
C42 C43 H43A 120.6
C44 C43 H43A 120.6
K2 C43 H43A 121.2
C43 C44 C45 120.5(3)
C43 C44 K2 80.9(2)
C45 C44 K2 70.05(19)
C43 C44 H44A 119.8
C45 C44 H44A 119.8
K2 C44 H44A 120.2
C44 C45 C46 122.2(3)
C44 C45 K2 85.58(19)
C46 C45 K2 71.90(17)
C44 C45 H45A 118.9
C46 C45 H45A 118.9
K2 C45 H45A 113.7
C45 C46 C41 115.6(3)
C45 C46 C47 122.1(3)
C41 C46 C47 122.3(3)
C45 C46 K2 82.02(18)
C41 C46 K2 79.95(18)
C47 C46 K2 107.4(2)
C46 C47 Zn2 110.4(2)
C46 C47 H47A 111(2)
Zn2 C47 H47A 105(2)
C46 C47 H47B 113(2)
Zn2 C47 H47B 106(2)
H47A C47 H47B 112(3)
C50 Zn2 C54 123.93(18)
C50 Zn2 C47 118.9(2)
C54 Zn2 C47 116.86(16)
C50 Zn2 C50A 11.3(9)
C54 Zn2 C50A 135.2(8)
C47 Zn2 C50A 107.8(8)
C53 C50 C51 105.7(13)
C53 C50 C52 106.4(8)
C51 C50 C52 109.5(6)
C53 C50 Zn2 113.4(13)
C51 C50 Zn2 112.9(6)
C52 C50 Zn2 108.8(5)
C56 C54 C55 106.9(3)
C56 C54 C57 107.8(3)
C55 C54 C57 108.7(3)
C56 C54 Zn2 113.6(2)
C55 C54 Zn2 107.1(3)
C57 C54 Zn2 112.5(3)
C54 C55 H55A 109.5
C54 C55 H55B 109.5
C54 C55 H55C 109.5
C54 C56 H56A 109.5
C54 C56 H56B 109.5
C54 C56 H56C 109.5
C54 C57 H57A 109.5
C54 C57 H57B 109.5
C54 C57 H57C 109.5
C60 N5 C61 109.1(4)
C60 N5 C62 111.6(4)
C61 N5 C62 110.4(3)
C60 N5 K2 93.8(2)
C61 N5 K2 117.9(3)
C62 N5 K2 112.9(2)
C65 N6 C66 112.8(3)
C65 N6 C64 108.5(3)
C66 N6 C64 109.7(3)
C65 N6 K2 102.2(2)
C66 N6 K2 111.2(2)
C64 N6 K2 112.4(2)
C68 N7 C70 112.8(5)
C68 N7 C70A 92.8(10)
C70 N7 C68A 124.3(19)
C70A N7 C68A 105(2)
C68 N7 C69 109.5(4)
C70 N7 C69 112.4(5)
C70A N7 C69 119.5(13)
C68A N7 C69 84.9(11)
C68 N7 C69A 134.7(13)
C70 N7 C69A 84.2(12)
C70A N7 C69A 96.5(17)
C68A N7 C69A 110.9(16)
C68 N7 K2 100.2(4)
C70 N7 K2 108.5(3)
C70A N7 K2 117.3(12)
C68A N7 K2 112.0(17)
C69 N7 K2 112.9(4)
C69A N7 K2 114.2(14)
C71 N8 C63 109.9(3)
C71 N8 C67 110.3(3)
C63 N8 C67 108.8(3)
C71 N8 K2 110.0(2)
C63 N8 K2 109.0(2)
C67 N8 K2 108.7(2)
N5 C60 H60A 109.5
N5 C60 H60B 109.5
H60A C60 H60B 109.5
N5 C60 H60C 109.5
H60A C60 H60C 109.5
H60B C60 H60C 109.5
N5 C61 H61A 109.5
N5 C61 H61B 109.5
H61A C61 H61B 109.5
N5 C61 H61C 109.5
H61A C61 H61C 109.5
H61B C61 H61C 109.5
N5 C62 C63 117.1(3)
N5 C62 H62A 108.0
C63 C62 H62A 108.0
N5 C62 H62B 108.0
C63 C62 H62B 108.0
H62A C62 H62B 107.3
N8 C63 C62 115.9(3)
N8 C63 H63A 108.3
C62 C63 H63A 108.3
N8 C63 H63B 108.3
C62 C63 H63B 108.3
H63A C63 H63B 107.4
N6 C64 H64A 109.5
N6 C64 H64B 109.5
H64A C64 H64B 109.5
N6 C64 H64C 109.5
H64A C64 H64C 109.5
H64B C64 H64C 109.5
N6 C65 H65A 109.5
N6 C65 H65B 109.5
H65A C65 H65B 109.5
N6 C65 H65C 109.5
H65A C65 H65C 109.5
H65B C65 H65C 109.5
N6 C66 C67 115.7(4)
N6 C66 H66A 108.3
C67 C66 H66A 108.3
N6 C66 H66B 108.3
C67 C66 H66B 108.3
H66A C66 H66B 107.4
N8 C67 C66 116.6(3)
N8 C67 H67A 108.1
C66 C67 H67A 108.1
N8 C67 H67B 108.1
C66 C67 H67B 108.1
H67A C67 H67B 107.3
N7 C68 H68A 109.5
N7 C68 H68B 109.5
N7 C68 H68C 109.5
N7 C69 H69A 109.5
N7 C69 H69B 109.5
N7 C69 H69C 109.5
N7 C70 C71 114.9(5)
N7 C70 H70A 108.5
C71 C70 H70A 108.5
N7 C70 H70B 108.5
C71 C70 H70B 108.5
H70A C70 H70B 107.5
N8 C71 C70A 127.0(7)
N8 C71 C70 113.2(3)
N8 C71 H71A 108.9
C70A C71 H71A 89.8
C70 C71 H71A 108.9
N8 C71 H71B 108.9
C70A C71 H71B 111.5
C70 C71 H71B 108.9
H71A C71 H71B 107.7
N2 C1A H1D 109.5
N2 C1A H1E 109.5
H1D C1A H1E 109.5
N2 C1A H1F 109.5
H1D C1A H1F 109.5
H1E C1A H1F 109.5
N1 C12A C11A 105.7(12)
N1 C12A H12C 110.6
C11A C12A H12C 110.6
N1 C12A H12D 110.6
C11A C12A H12D 110.6
H12C C12A H12D 108.7
N4 C11A C12A 120.1(14)
N4 C11A K1 52.1(5)
C12A C11A K1 86.9(9)
N4 C11A H11C 107.3
C12A C11A H11C 107.3
K1 C11A H11C 159.4
N4 C11A H11D 107.3
C12A C11A H11D 107.3
K1 C11A H11D 82.1
H11C C11A H11D 106.9
N2 C3A C4A 100.2(15)
N2 C3A K1 51.5(5)
C4A C3A K1 79.0(10)
N2 C3A H3C 111.7
C4A C3A H3C 111.7
K1 C3A H3C 162.6
N2 C3A H3D 111.7
C4A C3A H3D 111.7
K1 C3A H3D 77.1
H3C C3A H3D 109.5
N4 C9A H9D 109.5
N4 C9A H9E 109.5
H9D C9A H9E 109.5
N4 C9A H9F 109.5
H9D C9A H9F 109.5
H9E C9A H9F 109.5
N1 C8A C7A 115.9(11)
N1 C8A H8C 108.3
C7A C8A H8C 108.3
N1 C8A H8D 108.3
C7A C8A H8D 108.3
H8C C8A H8D 107.4
N1 C4A C3A 116.7(14)
N1 C4A K1 51.8(8)
C3A C4A K1 75.6(10)
N1 C4A H4C 108.1
C3A C4A H4C 108.1
K1 C4A H4C 155.3
N1 C4A H4D 108.1
C3A C4A H4D 108.1
K1 C4A H4D 94.0
H4C C4A H4D 107.3
N3 C5A H5D 109.5
N3 C5A H5E 109.5
H5D C5A H5E 109.5
N3 C5A H5F 109.5
H5D C5A H5F 109.5
H5E C5A H5F 109.5
N3 C7A C8A 106.9(11)
N3 C7A H7C 110.3
C8A C7A H7C 110.3
N3 C7A H7D 110.3
C8A C7A H7D 110.3
H7C C7A H7D 108.6
N3 C6A H6D 109.5
N3 C6A H6E 109.5
H6D C6A H6E 109.5
N3 C6A H6F 109.5
H6D C6A H6F 109.5
H6E C6A H6F 109.5
N4 C10A H10D 109.5
N4 C10A H10E 109.5
H10D C10A H10E 109.5
N4 C10A H10F 109.5
H10D C10A H10F 109.5
H10E C10A H10F 109.5
N2 C2A H2D 109.5
N2 C2A H2E 109.5
H2D C2A H2E 109.5
N2 C2A H2F 109.5
H2D C2A H2F 109.5
H2E C2A H2F 109.5
C52A C50A C53A 110(3)
C52A C50A C51A 109(2)
C53A C50A C51A 112(5)
C52A C50A Zn2 103(2)
C53A C50A Zn2 105(5)
C51A C50A Zn2 116(2)
C50A C52A H52D 109.5
C50A C52A H52E 109.5
H52D C52A H52E 109.5
C50A C52A H52F 109.5
H52D C52A H52F 109.5
H52E C52A H52F 109.5
C50A C51A H51D 109.5
C50A C51A H51E 109.5
H51D C51A H51E 109.5
C50A C51A H51F 109.5
H51D C51A H51F 109.5
H51E C51A H51F 109.5
C50A C53A H53D 109.5
C50A C53A H53E 109.5
H53D C53A H53E 109.5
C50A C53A H53F 109.5
H53D C53A H53F 109.5
H53E C53A H53F 109.5
N7 C68A H68D 109.5
N7 C68A H68E 109.5
H68D C68A H68E 109.5
N7 C68A H68F 109.5
H68D C68A H68F 109.5
H68E C68A H68F 109.5
N7 C69A H69D 109.5
N7 C69A H69E 109.5
H69D C69A H69E 109.5
N7 C69A H69F 109.5
H69D C69A H69F 109.5
H69E C69A H69F 109.5
C71 C70A N7 116.9(18)
C71 C70A H70C 108.1
N7 C70A H70C 108.1
C71 C70A H70D 108.1
N7 C70A H70D 108.1
H70C C70A H70D 107.3

loop_
_geom_bond_atom_site_label_1
_geom_bond_atom_site_label_2
_geom_bond_distance
K1 N2 2.798(3)
K1 N4 2.806(3)
K1 N3 2.827(3)
K1 N1 2.848(3)
K1 C21 3.044(3)
K1 C26 3.112(3)
K1 C22 3.138(3)
K1 C25 3.244(3)
K1 C23 3.268(3)
K1 C24 3.318(3)
K1 C11A 3.468(15)
K1 C3A 3.469(14)
C26 C25 1.378(4)
C26 C21 1.413(4)
C26 H26A 1.0000
C25 C24 1.388(5)
C25 H25A 1.0000
C24 C23 1.382(5)
C24 H24A 1.0000
C23 C22 1.392(4)
C23 H23A 1.0000
C22 C21 1.412(4)
C22 H22A 1.0000
C21 C20 1.459(5)
C20 Zn1 2.109(3)
C20 H20A 0.92(3)
C20 H20B 0.97(3)
Zn1 C13 2.045(3)
Zn1 C27 2.046(3)
C13 C15 1.511(5)
C13 C14 1.520(5)
C13 C16 1.522(5)
C14 H14A 0.9800
C14 H14B 0.9800
C14 H14C 0.9800
C15 H15A 0.9800
C15 H15B 0.9800
C15 H15C 0.9800
C16 H16A 0.9800
C16 H16B 0.9800
C16 H16C 0.9800
C27 C30 1.512(5)
C27 C28 1.523(4)
C27 C29 1.530(5)
C28 H28A 0.9800
C28 H28B 0.9800
C28 H28C 0.9800
C29 H29A 0.9800
C29 H29B 0.9800
C29 H29C 0.9800
C30 H30A 0.9800
C30 H30B 0.9800
C30 H30C 0.9800
N4 C10A 1.452(9)
N4 C9 1.453(5)
N4 C11 1.458(4)
N4 C9A 1.466(9)
N4 C10 1.500(5)
N4 C11A 1.508(9)
N2 C1 1.424(5)
N2 C2 1.451(5)
N2 C2A 1.476(9)
N2 C3A 1.484(9)
N2 C3 1.494(5)
N2 C1A 1.511(9)
N3 C5 1.441(6)
N3 C6 1.457(6)
N3 C6A 1.472(10)
N3 C7A 1.478(9)
N3 C5A 1.481(10)
N3 C7 1.486(5)
N1 C12A 1.464(9)
N1 C4 1.465(5)
N1 C8 1.480(4)
N1 C4A 1.482(10)
N1 C12 1.483(5)
N1 C8A 1.499(9)
C9 H9A 0.9800
C9 H9B 0.9800
C9 H9C 0.9800
C10 H10A 0.9800
C10 H10B 0.9800
C10 H10C 0.9800
C11 C12 1.520(6)
C11 H11A 0.9900
C11 H11B 0.9900
C12 H12A 0.9900
C12 H12B 0.9900
C1 H1A 0.9800
C1 H1B 0.9800
C1 H1C 0.9800
C2 H2A 0.9800
C2 H2B 0.9800
C2 H2C 0.9800
C3 C4 1.519(6)
C3 H3A 0.9900
C3 H3B 0.9900
C4 H4A 0.9900
C4 H4B 0.9900
C5 H5A 0.9800
C5 H5B 0.9800
C5 H5C 0.9800
C6 H6A 0.9800
C6 H6B 0.9800
C6 H6C 0.9800
C7 C8 1.517(5)
C7 H7A 0.9900
C7 H7B 0.9900
C8 H8A 0.9900
C8 H8B 0.9900
K2 N5 2.787(3)
K2 N7 2.808(3)
K2 N6 2.813(3)
K2 N8 2.871(3)
K2 C46 3.037(3)
K2 C41 3.118(3)
K2 C45 3.164(3)
K2 C42 3.313(3)
K2 C44 3.356(3)
K2 C43 3.421(3)
C41 C42 1.384(4)
C41 C46 1.415(4)
C41 H41A 0.9500
C42 C43 1.377(5)
C42 H42A 0.9500
C43 C44 1.382(5)
C43 H43A 0.9500
C44 C45 1.389(4)
C44 H44A 0.9500
C45 C46 1.404(4)
C45 H45A 0.9500
C46 C47 1.461(4)
C47 Zn2 2.106(4)
C47 H47A 0.90(4)
C47 H47B 0.93(3)
Zn2 C50 2.018(10)
Zn2 C54 2.044(4)
Zn2 C50A 2.14(4)
C50 C53 1.527(7)
C50 C51 1.527(6)
C50 C52 1.529(6)
C51 H51A 0.9800
C51 H51B 0.9800
C51 H51C 0.9800
C52 H52A 0.9800
C52 H52B 0.9800
C52 H52C 0.9800
C53 H53A 0.9800
C53 H53B 0.9800
C53 H53C 0.9800
C54 C56 1.525(5)
C54 C55 1.527(5)
C54 C57 1.530(5)
C55 H55A 0.9800
C55 H55B 0.9800
C55 H55C 0.9800
C56 H56A 0.9800
C56 H56B 0.9800
C56 H56C 0.9800
C57 H57A 0.9800
C57 H57B 0.9800
C57 H57C 0.9800
N5 C60 1.455(5)
N5 C61 1.457(5)
N5 C62 1.461(5)
N6 C65 1.445(5)
N6 C66 1.452(5)
N6 C64 1.468(5)
N7 C68 1.451(6)
N7 C70 1.462(5)
N7 C70A 1.473(10)
N7 C68A 1.475(10)
N7 C69 1.475(5)
N7 C69A 1.482(10)
N8 C71 1.456(5)
N8 C63 1.472(5)
N8 C67 1.475(5)
C60 H60A 0.9800
C60 H60B 0.9800
C60 H60C 0.9800
C61 H61A 0.9800
C61 H61B 0.9800
C61 H61C 0.9800
C62 C63 1.477(5)
C62 H62A 0.9900
C62 H62B 0.9900
C63 H63A 0.9900
C63 H63B 0.9900
C64 H64A 0.9800
C64 H64B 0.9800
C64 H64C 0.9800
C65 H65A 0.9800
C65 H65B 0.9800
C65 H65C 0.9800
C66 C67 1.479(6)
C66 H66A 0.9900
C66 H66B 0.9900
C67 H67A 0.9900
C67 H67B 0.9900
C68 H68A 0.9800
C68 H68B 0.9800
C68 H68C 0.9800
C69 H69A 0.9800
C69 H69B 0.9800
C69 H69C 0.9800
C70 C71 1.507(8)
C70 H70A 0.9900
C70 H70B 0.9900
C71 C70A 1.46(3)
C71 H71A 0.9900
C71 H71B 0.9900
C1A H1D 0.9800
C1A H1E 0.9800
C1A H1F 0.9800
C12A C11A 1.520(10)
C12A H12C 0.9900
C12A H12D 0.9900
C11A H11C 0.9900
C11A H11D 0.9900
C3A C4A 1.534(10)
C3A H3C 0.9900
C3A H3D 0.9900
C9A H9D 0.9800
C9A H9E 0.9800
C9A H9F 0.9800
C8A C7A 1.526(9)
C8A H8C 0.9900
C8A H8D 0.9900
C4A H4C 0.9900
C4A H4D 0.9900
C5A H5D 0.9800
C5A H5E 0.9800
C5A H5F 0.9800
C7A H7C 0.9900
C7A H7D 0.9900
C6A H6D 0.9800
C6A H6E 0.9800
C6A H6F 0.9800
C10A H10D 0.9800
C10A H10E 0.9800
C10A H10F 0.9800
C2A H2D 0.9800
C2A H2E 0.9800
C2A H2F 0.9800
C50A C52A 1.527(10)
C50A C53A 1.530(10)
C50A C51A 1.534(10)
C52A H52D 0.9800
C52A H52E 0.9800
C52A H52F 0.9800
C51A H51D 0.9800
C51A H51E 0.9800
C51A H51F 0.9800
C53A H53D 0.9800
C53A H53E 0.9800
C53A H53F 0.9800
C68A H68D 0.9800
C68A H68E 0.9800
C68A H68F 0.9800
C69A H69D 0.9800
C69A H69E 0.9800
C69A H69F 0.9800
C70A H70C 0.9900
C70A H70D 0.9900

loop_
_geom_torsion_atom_site_label_1
_geom_torsion_atom_site_label_2
_geom_torsion_atom_site_label_3
_geom_torsion_atom_site_label_4
_geom_torsion
N2 K1 C26 C25 5.4(2)
N4 K1 C26 C25 111.0(2)
N3 K1 C26 C25 -144.44(19)
N1 K1 C26 C25 107.2(2)
C21 K1 C26 C25 -126.7(3)
C22 K1 C26 C25 -93.3(2)
C23 K1 C26 C25 -60.4(2)
C24 K1 C26 C25 -28.76(18)
C11A K1 C26 C25 100.8(3)
C3A K1 C26 C25 2.1(7)
N2 K1 C26 C21 132.14(19)
N4 K1 C26 C21 -122.2(2)
N3 K1 C26 C21 -17.7(2)
N1 K1 C26 C21 -126.0(2)
C22 K1 C26 C21 33.43(18)
C25 K1 C26 C21 126.7(3)
C23 K1 C26 C21 66.3(2)
C24 K1 C26 C21 98.0(2)
C11A K1 C26 C21 -132.4(3)
C3A K1 C26 C21 128.9(6)
C21 C26 C25 C24 1.4(5)
K1 C26 C25 C24 67.4(3)
C21 C26 C25 K1 -66.0(3)
N2 K1 C25 C26 -175.5(2)
N4 K1 C25 C26 -68.7(2)
N3 K1 C25 C26 55.4(3)
N1 K1 C25 C26 -116.5(2)
C21 K1 C25 C26 30.00(19)
C22 K1 C25 C26 64.6(2)
C23 K1 C25 C26 97.0(2)
C24 K1 C25 C26 126.4(3)
C11A K1 C25 C26 -88.0(3)
C3A K1 C25 C26 -178.7(4)
N2 K1 C25 C24 58.1(2)
N4 K1 C25 C24 164.9(2)
N3 K1 C25 C24 -71.0(3)
N1 K1 C25 C24 117.1(2)
C21 K1 C25 C24 -96.4(2)
C26 K1 C25 C24 -126.4(3)
C22 K1 C25 C24 -61.8(2)
C23 K1 C25 C24 -29.39(18)
C11A K1 C25 C24 145.6(3)
C3A K1 C25 C24 54.9(4)
C26 C25 C24 C23 1.3(5)
K1 C25 C24 C23 64.1(3)
C26 C25 C24 K1 -62.9(3)
N2 K1 C24 C23 111.3(2)
N4 K1 C24 C23 -142.48(19)
N3 K1 C24 C23 8.8(2)
N1 K1 C24 C23 128.7(2)
C21 K1 C24 C23 -62.4(2)
C26 K1 C24 C23 -96.0(2)
C22 K1 C24 C23 -28.89(18)
C25 K1 C24 C23 -125.4(3)
C11A K1 C24 C23 -168.9(4)
C3A K1 C24 C23 99.9(4)
N2 K1 C24 C25 -123.2(2)
N4 K1 C24 C25 -17.0(2)
N3 K1 C24 C25 134.3(2)
N1 K1 C24 C25 -105.8(2)
C21 K1 C24 C25 63.1(2)
C26 K1 C24 C25 29.41(18)
C22 K1 C24 C25 96.5(2)
C23 K1 C24 C25 125.4(3)
C11A K1 C24 C25 -43.5(4)
C3A K1 C24 C25 -134.7(4)
C25 C24 C23 C22 -1.6(5)
K1 C24 C23 C22 62.0(3)
C25 C24 C23 K1 -63.6(3)
N2 K1 C23 C24 -69.3(2)
N4 K1 C23 C24 50.1(2)
N3 K1 C23 C24 -173.20(19)
N1 K1 C23 C24 -102.0(3)
C21 K1 C23 C24 97.2(2)
C26 K1 C23 C24 62.2(2)
C22 K1 C23 C24 127.6(3)
C25 K1 C23 C24 29.62(18)
C11A K1 C23 C24 19.2(6)
C3A K1 C23 C24 -89.0(3)
N2 K1 C23 C22 163.1(2)
N4 K1 C23 C22 -77.5(2)
N3 K1 C23 C22 59.2(2)
N1 K1 C23 C22 130.4(2)
C21 K1 C23 C22 -30.35(19)
C26 K1 C23 C22 -65.4(2)
C25 K1 C23 C22 -98.0(2)
C24 K1 C23 C22 -127.6(3)
C11A K1 C23 C22 -108.4(6)
C3A K1 C23 C22 143.4(3)
C24 C23 C22 C21 -0.6(5)
K1 C23 C22 C21 65.2(3)
C24 C23 C22 K1 -65.8(3)
N2 K1 C22 C23 -19.4(2)
N4 K1 C22 C23 122.5(2)
N3 K1 C22 C23 -125.4(2)
N1 K1 C22 C23 -118.7(3)
C21 K1 C22 C23 125.9(3)
C26 K1 C22 C23 92.2(2)
C25 K1 C22 C23 59.6(2)
C24 K1 C22 C23 27.96(19)
C11A K1 C22 C23 120.3(6)
C3A K1 C22 C23 -46.6(4)
N2 K1 C22 C21 -145.24(19)
N4 K1 C22 C21 -3.4(2)
N3 K1 C22 C21 108.7(2)
N1 K1 C22 C21 115.5(3)
C26 K1 C22 C21 -33.64(18)
C25 K1 C22 C21 -66.2(2)
C23 K1 C22 C21 -125.9(3)
C24 K1 C22 C21 -97.9(2)
C11A K1 C22 C21 -5.6(6)
C3A K1 C22 C21 -172.5(3)
C23 C22 C21 C26 3.1(4)
K1 C22 C21 C26 73.3(2)
C23 C22 C21 C20 -176.0(3)
K1 C22 C21 C20 -105.7(3)
C23 C22 C21 K1 -70.2(3)
C25 C26 C21 C22 -3.5(4)
K1 C26 C21 C22 -74.0(2)
C25 C26 C21 C20 175.6(3)
K1 C26 C21 C20 105.1(3)
C25 C26 C21 K1 70.5(3)
N2 K1 C21 C22 49.7(3)
N4 K1 C21 C22 177.20(19)
N3 K1 C21 C22 -75.5(2)
N1 K1 C21 C22 -133.4(2)
C26 K1 C21 C22 118.6(3)
C25 K1 C21 C22 90.4(2)
C23 K1 C21 C22 28.76(18)
C24 K1 C21 C22 59.4(2)
C11A K1 C21 C22 176.7(4)
C3A K1 C21 C22 14.2(7)
N2 K1 C21 C26 -68.9(2)
N4 K1 C21 C26 58.6(2)
N3 K1 C21 C26 165.89(19)
N1 K1 C21 C26 107.9(3)
C22 K1 C21 C26 -118.6(3)
C25 K1 C21 C26 -28.19(18)
C23 K1 C21 C26 -89.9(2)
C24 K1 C21 C26 -59.18(19)
C11A K1 C21 C26 58.0(4)
C3A K1 C21 C26 -104.4(7)
N2 K1 C21 C20 170.7(2)
N4 K1 C21 C20 -61.8(3)
N3 K1 C21 C20 45.5(3)
N1 K1 C21 C20 -12.4(4)
C26 K1 C21 C20 -120.3(3)
C22 K1 C21 C20 121.0(3)
C25 K1 C21 C20 -148.5(3)
C23 K1 C21 C20 149.8(3)
C24 K1 C21 C20 -179.5(3)
C11A K1 C21 C20 -62.3(4)
C3A K1 C21 C20 135.3(7)
C22 C21 C20 Zn1 -93.1(3)
C26 C21 C20 Zn1 88.0(4)
K1 C21 C20 Zn1 176.72(16)
C21 C20 Zn1 C13 96.6(3)
C21 C20 Zn1 C27 -85.8(3)
C27 Zn1 C13 C15 137.7(3)
C20 Zn1 C13 C15 -45.0(3)
C27 Zn1 C13 C14 14.2(4)
C20 Zn1 C13 C14 -168.5(3)
C27 Zn1 C13 C16 -105.9(3)
C20 Zn1 C13 C16 71.4(3)
C13 Zn1 C27 C30 -83.2(3)
C20 Zn1 C27 C30 99.7(3)
C13 Zn1 C27 C28 36.2(3)
C20 Zn1 C27 C28 -141.0(2)
C13 Zn1 C27 C29 157.2(2)
C20 Zn1 C27 C29 -20.0(3)
N2 K1 N4 C10A -150.9(9)
N3 K1 N4 C10A -44.7(9)
N1 K1 N4 C10A -98.2(9)
C21 K1 N4 C10A 61.4(9)
C26 K1 N4 C10A 83.9(9)
C22 K1 N4 C10A 63.0(9)
C25 K1 N4 C10A 107.1(9)
C23 K1 N4 C10A 93.4(9)
C24 K1 N4 C10A 114.1(9)
C11A K1 N4 C10A -119.6(11)
C3A K1 N4 C10A -125.6(9)
N2 K1 N4 C9 53.9(3)
N3 K1 N4 C9 160.1(3)
N1 K1 N4 C9 106.7(3)
C21 K1 N4 C9 -93.8(3)
C26 K1 N4 C9 -71.3(3)
C22 K1 N4 C9 -92.2(3)
C25 K1 N4 C9 -48.1(3)
C23 K1 N4 C9 -61.8(3)
C24 K1 N4 C9 -41.1(3)
C11A K1 N4 C9 85.2(7)
C3A K1 N4 C9 79.2(4)
N2 K1 N4 C11 -64.5(3)
N3 K1 N4 C11 41.8(3)
N1 K1 N4 C11 -11.7(3)
C21 K1 N4 C11 147.9(3)
C26 K1 N4 C11 170.4(3)
C22 K1 N4 C11 149.4(3)
C25 K1 N4 C11 -166.4(3)
C23 K1 N4 C11 179.8(3)
C24 K1 N4 C11 -159.4(3)
C11A K1 N4 C11 -33.1(6)
C3A K1 N4 C11 -39.1(4)
N2 K1 N4 C9A 75.8(10)
N3 K1 N4 C9A -178.0(10)
N1 K1 N4 C9A 128.6(10)
C21 K1 N4 C9A -71.8(10)
C26 K1 N4 C9A -49.4(10)
C22 K1 N4 C9A -70.3(10)
C25 K1 N4 C9A -26.1(10)
C23 K1 N4 C9A -39.9(10)
C24 K1 N4 C9A -19.2(10)
C11A K1 N4 C9A 107.1(12)
C3A K1 N4 C9A 101.1(10)
N2 K1 N4 C10 166.5(3)
N3 K1 N4 C10 -87.3(3)
N1 K1 N4 C10 -140.8(3)
C21 K1 N4 C10 18.8(3)
C26 K1 N4 C10 41.3(3)
C22 K1 N4 C10 20.3(3)
C25 K1 N4 C10 64.5(3)
C23 K1 N4 C10 50.7(3)
C24 K1 N4 C10 71.5(3)
C11A K1 N4 C10 -162.2(7)
C3A K1 N4 C10 -168.2(4)
N2 K1 N4 C11A -31.3(7)
N3 K1 N4 C11A 74.9(7)
N1 K1 N4 C11A 21.5(7)
C21 K1 N4 C11A -179.0(7)
C26 K1 N4 C11A -156.5(7)
C22 K1 N4 C11A -177.4(7)
C25 K1 N4 C11A -133.3(7)
C23 K1 N4 C11A -147.0(7)
C24 K1 N4 C11A -126.3(7)
C3A K1 N4 C11A -6.0(7)
N4 K1 N2 C1 154.0(3)
N3 K1 N2 C1 45.3(3)
N1 K1 N2 C1 101.0(3)
C21 K1 N2 C1 -80.5(3)
C26 K1 N2 C1 -111.1(3)
C22 K1 N2 C1 -57.5(3)
C25 K1 N2 C1 -108.8(3)
C23 K1 N2 C1 -65.6(3)
C24 K1 N2 C1 -88.2(3)
C11A K1 N2 C1 141.2(4)
C3A K1 N2 C1 64.9(8)
N4 K1 N2 C2 -87.2(3)
N3 K1 N2 C2 164.1(3)
N1 K1 N2 C2 -140.2(3)
C21 K1 N2 C2 38.3(4)
C26 K1 N2 C2 7.7(4)
C22 K1 N2 C2 61.2(3)
C25 K1 N2 C2 10.0(3)
C23 K1 N2 C2 53.1(3)
C24 K1 N2 C2 30.5(3)
C11A K1 N2 C2 -100.0(4)
C3A K1 N2 C2 -176.3(8)
N4 K1 N2 C2A -43.1(11)
N3 K1 N2 C2A -151.8(11)
N1 K1 N2 C2A -96.2(11)
C21 K1 N2 C2A 82.4(11)
C26 K1 N2 C2A 51.8(11)
C22 K1 N2 C2A 105.3(11)
C25 K1 N2 C2A 54.1(11)
C23 K1 N2 C2A 97.2(11)
C24 K1 N2 C2A 74.6(11)
C11A K1 N2 C2A -55.9(11)
C3A K1 N2 C2A -132.2(13)
N4 K1 N2 C3A 89.1(8)
N3 K1 N2 C3A -19.6(8)
N1 K1 N2 C3A 36.1(8)
C21 K1 N2 C3A -145.4(8)
C26 K1 N2 C3A -176.0(8)
C22 K1 N2 C3A -122.4(8)
C25 K1 N2 C3A -173.7(8)
C23 K1 N2 C3A -130.5(8)
C24 K1 N2 C3A -153.1(8)
C11A K1 N2 C3A 76.3(8)
N4 K1 N2 C3 38.0(3)
N3 K1 N2 C3 -70.7(3)
N1 K1 N2 C3 -15.1(3)
C21 K1 N2 C3 163.5(3)
C26 K1 N2 C3 132.9(3)
C22 K1 N2 C3 -173.6(3)
C25 K1 N2 C3 135.2(3)
C23 K1 N2 C3 178.3(3)
C24 K1 N2 C3 155.7(3)
C11A K1 N2 C3 25.2(4)
C3A K1 N2 C3 -51.1(7)
N4 K1 N2 C1A -161.9(9)
N3 K1 N2 C1A 89.4(9)
N1 K1 N2 C1A 145.1(9)
C21 K1 N2 C1A -36.3(9)
C26 K1 N2 C1A -67.0(9)
C22 K1 N2 C1A -13.4(9)
C25 K1 N2 C1A -64.7(9)
C23 K1 N2 C1A -21.5(9)
C24 K1 N2 C1A -44.1(9)
C11A K1 N2 C1A -174.7(9)
C3A K1 N2 C1A 109.0(11)
N2 K1 N3 C5 165.4(3)
N4 K1 N3 C5 55.8(3)
N1 K1 N3 C5 109.6(3)
C21 K1 N3 C5 -47.4(3)
C26 K1 N3 C5 -39.4(3)
C22 K1 N3 C5 -72.9(3)
C25 K1 N3 C5 -65.7(3)
C23 K1 N3 C5 -94.3(3)
C24 K1 N3 C5 -98.1(3)
C11A K1 N3 C5 80.1(4)
C3A K1 N3 C5 157.2(4)
N2 K1 N3 C6 -76.8(5)
N4 K1 N3 C6 173.6(5)
N1 K1 N3 C6 -132.6(5)
C21 K1 N3 C6 70.5(5)
C26 K1 N3 C6 78.5(5)
C22 K1 N3 C6 44.9(5)
C25 K1 N3 C6 52.1(6)
C23 K1 N3 C6 23.5(5)
C24 K1 N3 C6 19.7(5)
C11A K1 N3 C6 -162.0(6)
C3A K1 N3 C6 -84.9(6)
N2 K1 N3 C6A -61(2)
N4 K1 N3 C6A -170(2)
N1 K1 N3 C6A -116(2)
C21 K1 N3 C6A 87(2)
C26 K1 N3 C6A 95(2)
C22 K1 N3 C6A 61(2)
C25 K1 N3 C6A 68(2)
C23 K1 N3 C6A 40(2)
C24 K1 N3 C6A 36(2)
C11A K1 N3 C6A -146(2)
C3A K1 N3 C6A -69(2)
N2 K1 N3 C7A 78.6(7)
N4 K1 N3 C7A -31.0(7)
N1 K1 N3 C7A 22.8(7)
C21 K1 N3 C7A -134.1(7)
C26 K1 N3 C7A -126.1(7)
C22 K1 N3 C7A -159.7(7)
C25 K1 N3 C7A -152.5(7)
C23 K1 N3 C7A 178.9(7)
C24 K1 N3 C7A 175.1(7)
C11A K1 N3 C7A -6.7(7)
C3A K1 N3 C7A 70.4(7)
N2 K1 N3 C5A -174.8(14)
N4 K1 N3 C5A 75.6(14)
N1 K1 N3 C5A 129.4(14)
C21 K1 N3 C5A -27.5(14)
C26 K1 N3 C5A -19.5(14)
C22 K1 N3 C5A -53.1(14)
C25 K1 N3 C5A -45.9(14)
C23 K1 N3 C5A -74.5(14)
C24 K1 N3 C5A -78.3(14)
C11A K1 N3 C5A 99.9(14)
C3A K1 N3 C5A 177.0(14)
N2 K1 N3 C7 44.7(3)
N4 K1 N3 C7 -65.0(3)
N1 K1 N3 C7 -11.1(2)
C21 K1 N3 C7 -168.1(3)
C26 K1 N3 C7 -160.1(2)
C22 K1 N3 C7 166.3(3)
C25 K1 N3 C7 173.5(2)
C23 K1 N3 C7 145.0(3)
C24 K1 N3 C7 141.1(2)
C11A K1 N3 C7 -40.6(4)
C3A K1 N3 C7 36.5(4)
N2 K1 N1 C12A 129.8(9)
N4 K1 N1 C12A 7.4(9)
N3 K1 N1 C12A -113.6(9)
C21 K1 N1 C12A -48.0(10)
C26 K1 N1 C12A 11.5(10)
C22 K1 N1 C12A -121.0(10)
C25 K1 N1 C12A 61.5(9)
C23 K1 N1 C12A 166.1(9)
C24 K1 N1 C12A 110.6(9)
C11A K1 N1 C12A 20.5(10)
C3A K1 N1 C12A 149.4(10)
N2 K1 N1 C4 -12.2(3)
N4 K1 N1 C4 -134.6(3)
N3 K1 N1 C4 104.5(3)
C21 K1 N1 C4 170.1(3)
C26 K1 N1 C4 -130.4(3)
C22 K1 N1 C4 97.0(4)
C25 K1 N1 C4 -80.5(3)
C23 K1 N1 C4 24.2(4)
C24 K1 N1 C4 -31.4(4)
C11A K1 N1 C4 -121.4(5)
C3A K1 N1 C4 7.4(5)
N2 K1 N1 C8 -136.2(3)
N4 K1 N1 C8 101.4(2)
N3 K1 N1 C8 -19.6(2)
C21 K1 N1 C8 46.0(3)
C26 K1 N1 C8 105.5(3)
C22 K1 N1 C8 -27.0(4)
C25 K1 N1 C8 155.5(2)
C23 K1 N1 C8 -99.9(3)
C24 K1 N1 C8 -155.4(2)
C11A K1 N1 C8 114.5(5)
C3A K1 N1 C8 -116.6(5)
N2 K1 N1 C4A 1.4(11)
N4 K1 N1 C4A -121.0(11)
N3 K1 N1 C4A 118.1(11)
C21 K1 N1 C4A -176.3(11)
C26 K1 N1 C4A -116.8(11)
C22 K1 N1 C4A 110.6(11)
C25 K1 N1 C4A -66.8(12)
C23 K1 N1 C4A 37.8(12)
C24 K1 N1 C4A -17.8(12)
C11A K1 N1 C4A -107.8(12)
C3A K1 N1 C4A 21.1(11)
N2 K1 N1 C12 106.2(2)
N4 K1 N1 C12 -16.2(2)
N3 K1 N1 C12 -137.1(2)
C21 K1 N1 C12 -71.5(3)
C26 K1 N1 C12 -12.0(3)
C22 K1 N1 C12 -144.6(3)
C25 K1 N1 C12 38.0(3)
C23 K1 N1 C12 142.6(3)
C24 K1 N1 C12 87.1(3)
C11A K1 N1 C12 -3.0(4)
C3A K1 N1 C12 125.9(5)
N2 K1 N1 C8A -106.4(7)
N4 K1 N1 C8A 131.1(7)
N3 K1 N1 C8A 10.2(7)
C21 K1 N1 C8A 75.8(7)
C26 K1 N1 C8A 135.3(7)
C22 K1 N1 C8A 2.8(7)
C25 K1 N1 C8A -174.7(7)
C23 K1 N1 C8A -70.1(7)
C24 K1 N1 C8A -125.6(7)
C11A K1 N1 C8A 144.3(8)
C3A K1 N1 C8A -86.8(8)
C10A N4 C11 C12 148.2(9)
C9 N4 C11 C12 -66.4(5)
C9A N4 C11 C12 -95.9(10)
C10 N4 C11 C12 173.4(4)
C11A N4 C11 C12 -39.2(12)
K1 N4 C11 C12 38.8(5)
C12A N1 C12 C11 -67(2)
C4 N1 C12 C11 166.2(4)
C8 N1 C12 C11 -71.7(5)
C4A N1 C12 C11 153.5(12)
C8A N1 C12 C11 -90.0(9)
K1 N1 C12 C11 45.5(4)
N4 C11 C12 N1 -60.8(5)
C1 N2 C3 C4 -62.4(5)
C2 N2 C3 C4 174.5(4)
C2A N2 C3 C4 165.0(11)
C3A N2 C3 C4 -47.6(9)
C1A N2 C3 C4 -104.3(14)
K1 N2 C3 C4 42.7(5)
C12A N1 C4 C3 -100.4(9)
C8 N1 C4 C3 161.1(4)
C4A N1 C4 C3 -23(4)
C12 N1 C4 C3 -78.8(5)
C8A N1 C4 C3 146.8(9)
K1 N1 C4 C3 39.1(6)
N2 C3 C4 N1 -57.9(6)
C5 N3 C7 C8 -71.6(6)
C6 N3 C7 C8 165.7(9)
C6A N3 C7 C8 164(3)
C7A N3 C7 C8 -53.3(12)
C5A N3 C7 C8 -82(3)
K1 N3 C7 C8 42.1(4)
C12A N1 C8 C7 165.1(10)
C4 N1 C8 C7 -73.4(5)
C4A N1 C8 C7 -74.6(12)
C12 N1 C8 C7 166.8(4)
C8A N1 C8 C7 -42.2(14)
K1 N1 C8 C7 50.3(4)
N3 C7 C8 N1 -66.1(5)
N5 K2 C41 C42 20.9(2)
N7 K2 C41 C42 125.3(2)
N6 K2 C41 C42 -118.3(2)
N8 K2 C41 C42 109.0(3)
C46 K2 C41 C42 -124.9(3)
C45 K2 C41 C42 -91.3(2)
C44 K2 C41 C42 -58.9(2)
C43 K2 C41 C42 -27.91(19)
N5 K2 C41 C46 145.77(18)
N7 K2 C41 C46 -109.78(19)
N6 K2 C41 C46 6.5(2)
N8 K2 C41 C46 -126.1(3)
C45 K2 C41 C46 33.57(18)
C42 K2 C41 C46 124.9(3)
C44 K2 C41 C46 66.00(19)
C43 K2 C41 C46 97.0(2)
C46 C41 C42 C43 0.0(5)
K2 C41 C42 C43 67.6(3)
C46 C41 C42 K2 -67.5(3)
N5 K2 C42 C43 71.6(2)
N7 K2 C42 C43 173.0(2)
N6 K2 C42 C43 -43.7(3)
N8 K2 C42 C43 97.8(3)
C46 K2 C42 C43 -95.9(2)
C41 K2 C42 C43 -127.1(3)
C45 K2 C42 C43 -61.0(2)
C44 K2 C42 C43 -28.90(18)
N5 K2 C42 C41 -161.3(2)
N7 K2 C42 C41 -59.9(2)
N6 K2 C42 C41 83.4(2)
N8 K2 C42 C41 -135.0(2)
C46 K2 C42 C41 31.21(19)
C45 K2 C42 C41 66.1(2)
C44 K2 C42 C41 98.2(2)
C43 K2 C42 C41 127.1(3)
C41 C42 C43 C44 1.9(5)
K2 C42 C43 C44 62.9(3)
C41 C42 C43 K2 -61.0(3)
N5 K2 C43 C42 -108.0(2)
N7 K2 C43 C42 -9.2(3)
N6 K2 C43 C42 147.3(2)
N8 K2 C43 C42 -126.2(2)
C46 K2 C43 C42 63.6(2)
C41 K2 C43 C42 29.22(19)
C45 K2 C43 C42 97.3(2)
C44 K2 C43 C42 126.3(3)
N5 K2 C43 C44 125.7(2)
N7 K2 C43 C44 -135.5(2)
N6 K2 C43 C44 21.0(2)
N8 K2 C43 C44 107.5(2)
C46 K2 C43 C44 -62.7(2)
C41 K2 C43 C44 -97.1(2)
C45 K2 C43 C44 -29.03(18)
C42 K2 C43 C44 -126.3(3)
C42 C43 C44 C45 -1.7(5)
K2 C43 C44 C45 60.3(3)
C42 C43 C44 K2 -62.0(3)
N5 K2 C44 C43 -55.0(2)
N7 K2 C44 C43 69.1(3)
N6 K2 C44 C43 -161.3(2)
N8 K2 C44 C43 -111.6(2)
C46 K2 C44 C43 96.8(2)
C41 K2 C44 C43 61.3(2)
C45 K2 C44 C43 127.2(3)
C42 K2 C44 C43 28.92(18)
N5 K2 C44 C45 177.8(2)
N7 K2 C44 C45 -58.1(3)
N6 K2 C44 C45 71.4(2)
N8 K2 C44 C45 121.2(2)
C46 K2 C44 C45 -30.39(19)
C41 K2 C44 C45 -65.9(2)
C42 K2 C44 C45 -98.3(2)
C43 K2 C44 C45 -127.2(3)
C43 C44 C45 C46 -0.5(5)
K2 C44 C45 C46 65.3(3)
C43 C44 C45 K2 -65.9(3)
N5 K2 C45 C44 -2.6(2)
N7 K2 C45 C44 143.0(2)
N6 K2 C45 C44 -109.1(2)
N8 K2 C45 C44 -101.8(3)
C46 K2 C45 C44 126.0(3)
C41 K2 C45 C44 91.8(2)
C42 K2 C45 C44 59.0(2)
C43 K2 C45 C44 27.97(19)
N5 K2 C45 C46 -128.61(19)
N7 K2 C45 C46 16.9(2)
N6 K2 C45 C46 124.9(2)
N8 K2 C45 C46 132.1(2)
C41 K2 C45 C46 -34.19(18)
C42 K2 C45 C46 -67.0(2)
C44 K2 C45 C46 -126.0(3)
C43 K2 C45 C46 -98.0(2)
C44 C45 C46 C41 2.4(5)
K2 C45 C46 C41 74.8(2)
C44 C45 C46 C47 -178.0(3)
K2 C45 C46 C47 -105.5(3)
C44 C45 C46 K2 -72.4(3)
C42 C41 C46 C45 -2.1(5)
K2 C41 C46 C45 -76.0(2)
C42 C41 C46 C47 178.2(3)
K2 C41 C46 C47 104.3(3)
C42 C41 C46 K2 73.9(3)
N5 K2 C46 C45 70.8(2)
N7 K2 C46 C45 -166.72(19)
N6 K2 C46 C45 -56.9(2)
N8 K2 C46 C45 -107.1(3)
C41 K2 C46 C45 117.9(3)
C42 K2 C46 C45 89.0(2)
C44 K2 C46 C45 28.36(18)
C43 K2 C46 C45 58.7(2)
N5 K2 C46 C41 -47.1(2)
N7 K2 C46 C41 75.4(2)
N6 K2 C46 C41 -174.77(19)
N8 K2 C46 C41 135.0(3)
C45 K2 C46 C41 -117.9(3)
C42 K2 C46 C41 -28.88(18)
C44 K2 C46 C41 -89.5(2)
C43 K2 C46 C41 -59.26(19)
N5 K2 C46 C47 -167.9(2)
N7 K2 C46 C47 -45.5(3)
N6 K2 C46 C47 64.4(3)
N8 K2 C46 C47 14.1(4)
C41 K2 C46 C47 -120.8(3)
C45 K2 C46 C47 121.2(3)
C42 K2 C46 C47 -149.7(3)
C44 K2 C46 C47 149.6(3)
C43 K2 C46 C47 179.9(3)
C45 C46 C47 Zn2 -90.0(3)
C41 C46 C47 Zn2 89.7(3)
K2 C46 C47 Zn2 178.63(15)
C46 C47 Zn2 C50 -92.2(4)
C46 C47 Zn2 C54 82.1(3)
C46 C47 Zn2 C50A -94.4(8)
C54 Zn2 C50 C53 67.6(10)
C47 Zn2 C50 C53 -118.6(9)
C50A Zn2 C50 C53 -108(5)
C54 Zn2 C50 C51 -172.3(5)
C47 Zn2 C50 C51 1.5(6)
C50A Zn2 C50 C51 12(5)
C54 Zn2 C50 C52 -50.6(5)
C47 Zn2 C50 C52 123.2(4)
C50A Zn2 C50 C52 134(5)
C50 Zn2 C54 C56 -152.7(3)
C47 Zn2 C54 C56 33.4(3)
C50A Zn2 C54 C56 -151.5(11)
C50 Zn2 C54 C55 89.5(3)
C47 Zn2 C54 C55 -84.4(3)
C50A Zn2 C54 C55 90.8(11)
C50 Zn2 C54 C57 -29.9(4)
C47 Zn2 C54 C57 156.2(3)
C50A Zn2 C54 C57 -28.6(11)
N7 K2 N5 C60 163.1(3)
N6 K2 N5 C60 54.1(3)
N8 K2 N5 C60 106.6(3)
C46 K2 N5 C60 -72.6(3)
C41 K2 N5 C60 -93.9(3)
C45 K2 N5 C60 -42.8(3)
C42 K2 N5 C60 -85.4(3)
C44 K2 N5 C60 -43.9(3)
C43 K2 N5 C60 -63.0(3)
N7 K2 N5 C61 -82.9(3)
N6 K2 N5 C61 168.1(3)
N8 K2 N5 C61 -139.4(3)
C46 K2 N5 C61 41.4(3)
C41 K2 N5 C61 20.1(3)
C45 K2 N5 C61 71.2(3)
C42 K2 N5 C61 28.6(3)
C44 K2 N5 C61 70.1(3)
C43 K2 N5 C61 51.0(3)
N7 K2 N5 C62 47.7(3)
N6 K2 N5 C62 -61.4(3)
N8 K2 N5 C62 -8.8(2)
C46 K2 N5 C62 172.0(2)
C41 K2 N5 C62 150.7(3)
C45 K2 N5 C62 -158.2(2)
C42 K2 N5 C62 159.2(3)
C44 K2 N5 C62 -159.3(3)
C43 K2 N5 C62 -178.4(3)
N5 K2 N6 C65 158.8(2)
N7 K2 N6 C65 54.0(3)
N8 K2 N6 C65 106.3(3)
C46 K2 N6 C65 -55.8(3)
C41 K2 N6 C65 -58.7(3)
C45 K2 N6 C65 -77.4(2)
C42 K2 N6 C65 -90.6(3)
C44 K2 N6 C65 -100.4(2)
C43 K2 N6 C65 -108.7(2)
N5 K2 N6 C66 38.2(3)
N7 K2 N6 C66 -66.6(3)
N8 K2 N6 C66 -14.3(3)
C46 K2 N6 C66 -176.4(3)
C41 K2 N6 C66 -179.3(3)
C45 K2 N6 C66 162.0(3)
C42 K2 N6 C66 148.8(3)
C44 K2 N6 C66 139.0(3)
C43 K2 N6 C66 130.7(3)
N5 K2 N6 C64 -85.2(2)
N7 K2 N6 C64 170.0(2)
N8 K2 N6 C64 -137.6(3)
C46 K2 N6 C64 60.3(3)
C41 K2 N6 C64 57.3(3)
C45 K2 N6 C64 38.7(2)
C42 K2 N6 C64 25.4(3)
C44 K2 N6 C64 15.6(2)
C43 K2 N6 C64 7.3(3)
N5 K2 N7 C68 42.7(4)
N6 K2 N7 C68 151.6(4)
N8 K2 N7 C68 99.2(4)
C46 K2 N7 C68 -101.0(4)
C41 K2 N7 C68 -75.2(4)
C45 K2 N7 C68 -108.6(4)
C42 K2 N7 C68 -53.9(4)
C44 K2 N7 C68 -81.2(4)
C43 K2 N7 C68 -49.9(4)
N5 K2 N7 C70 -75.6(3)
N6 K2 N7 C70 33.3(3)
N8 K2 N7 C70 -19.1(3)
C46 K2 N7 C70 140.7(3)
C41 K2 N7 C70 166.5(3)
C45 K2 N7 C70 133.0(3)
C42 K2 N7 C70 -172.2(3)
C44 K2 N7 C70 160.5(3)
C43 K2 N7 C70 -168.3(3)
N5 K2 N7 C70A -55.8(11)
N6 K2 N7 C70A 53.1(11)
N8 K2 N7 C70A 0.7(11)
C46 K2 N7 C70A 160.5(11)
C41 K2 N7 C70A -173.7(11)
C45 K2 N7 C70A 152.9(11)
C42 K2 N7 C70A -152.4(11)
C44 K2 N7 C70A -179.7(11)
C43 K2 N7 C70A -148.5(11)
N5 K2 N7 C68A 65.3(14)
N6 K2 N7 C68A 174.2(14)
N8 K2 N7 C68A 121.8(14)
C46 K2 N7 C68A -78.4(14)
C41 K2 N7 C68A -52.6(14)
C45 K2 N7 C68A -86.1(14)
C42 K2 N7 C68A -31.3(14)
C44 K2 N7 C68A -58.6(14)
C43 K2 N7 C68A -27.4(14)
N5 K2 N7 C69 159.1(3)
N6 K2 N7 C69 -92.1(3)
N8 K2 N7 C69 -144.4(4)
C46 K2 N7 C69 15.4(4)
C41 K2 N7 C69 41.2(4)
C45 K2 N7 C69 7.7(4)
C42 K2 N7 C69 62.5(4)
C44 K2 N7 C69 35.2(4)
C43 K2 N7 C69 66.4(4)
N5 K2 N7 C69A -167.5(12)
N6 K2 N7 C69A -58.7(12)
N8 K2 N7 C69A -111.1(12)
C46 K2 N7 C69A 48.7(12)
C41 K2 N7 C69A 74.6(12)
C45 K2 N7 C69A 41.1(13)
C42 K2 N7 C69A 95.9(12)
C44 K2 N7 C69A 68.5(13)
C43 K2 N7 C69A 99.8(12)
N5 K2 N8 C71 104.5(3)
N7 K2 N8 C71 -10.4(2)
N6 K2 N8 C71 -133.1(3)
C46 K2 N8 C71 -77.0(4)
C41 K2 N8 C71 7.5(4)
C45 K2 N8 C71 -141.0(3)
C42 K2 N8 C71 75.4(3)
C44 K2 N8 C71 170.0(2)
C43 K2 N8 C71 124.6(3)
N5 K2 N8 C63 -16.1(2)
N7 K2 N8 C63 -131.0(3)
N6 K2 N8 C63 106.3(3)
C46 K2 N8 C63 162.4(3)
C41 K2 N8 C63 -113.1(3)
C45 K2 N8 C63 98.4(3)
C42 K2 N8 C63 -45.2(4)
C44 K2 N8 C63 49.4(3)
C43 K2 N8 C63 4.1(3)
N5 K2 N8 C67 -134.6(3)
N7 K2 N8 C67 110.5(3)
N6 K2 N8 C67 -12.2(2)
C46 K2 N8 C67 43.9(4)
C41 K2 N8 C67 128.4(3)
C45 K2 N8 C67 -20.1(4)
C42 K2 N8 C67 -163.7(3)
C44 K2 N8 C67 -69.1(3)
C43 K2 N8 C67 -114.4(3)
C60 N5 C62 C63 -68.9(5)
C61 N5 C62 C63 169.6(4)
K2 N5 C62 C63 35.3(4)
C71 N8 C63 C62 -78.8(4)
C67 N8 C63 C62 160.2(3)
K2 N8 C63 C62 41.8(4)
N5 C62 C63 N8 -55.4(5)
C65 N6 C66 C67 -72.1(5)
C64 N6 C66 C67 166.9(4)
K2 N6 C66 C67 42.0(5)
C71 N8 C67 C66 160.5(4)
C63 N8 C67 C66 -78.8(4)
K2 N8 C67 C66 39.8(4)
N6 C66 C67 N8 -59.2(6)
C68 N7 C70 C71 -60.0(6)
C70A N7 C70 C71 -69(4)
C68A N7 C70 C71 -84.9(15)
C69 N7 C70 C71 175.7(5)
C69A N7 C70 C71 163.7(14)
K2 N7 C70 C71 50.1(4)
C63 N8 C71 C70A 142.9(12)
C67 N8 C71 C70A -97.0(13)
K2 N8 C71 C70A 22.9(13)
C63 N8 C71 C70 159.6(4)
C67 N8 C71 C70 -80.3(4)
K2 N8 C71 C70 39.6(4)
N7 C70 C71 N8 -64.9(5)
N7 C70 C71 C70A 73(2)
C4 N1 C12A C11A 103.9(14)
C8 N1 C12A C11A -142.9(15)
C4A N1 C12A C11A 87(2)
C12 N1 C12A C11A 41.2(14)
C8A N1 C12A C11A -156.4(12)
K1 N1 C12A C11A -34.4(17)
C10A N4 C11A C12A 62.3(17)
C9 N4 C11A C12A -150.1(14)
C11 N4 C11A C12A 54.6(11)
C9A N4 C11A C12A -171.6(15)
C10 N4 C11A C12A 100.2(15)
K1 N4 C11A C12A -57.9(14)
C10A N4 C11A K1 120.2(9)
C9 N4 C11A K1 -92.3(3)
C11 N4 C11A K1 112.5(11)
C9A N4 C11A K1 -113.7(9)
C10 N4 C11A K1 158.1(9)
N1 C12A C11A N4 67(2)
N1 C12A C11A K1 25.0(13)
N2 K1 C11A N4 149.8(6)
N3 K1 C11A N4 -109.7(6)
N1 K1 C11A N4 -150.7(9)
C21 K1 C11A N4 1.2(8)
C26 K1 C11A N4 24.7(7)
C22 K1 C11A N4 4.2(11)
C25 K1 C11A N4 51.0(7)
C23 K1 C11A N4 58.5(10)
C24 K1 C11A N4 68.6(7)
C3A K1 C11A N4 174.1(7)
N2 K1 C11A C12A -77.4(10)
N4 K1 C11A C12A 132.8(14)
N3 K1 C11A C12A 23.1(11)
N1 K1 C11A C12A -17.9(9)
C21 K1 C11A C12A 134.0(10)
C26 K1 C11A C12A 157.5(10)
C22 K1 C11A C12A 137.0(9)
C25 K1 C11A C12A -176.2(10)
C23 K1 C11A C12A -168.7(9)
C24 K1 C11A C12A -158.6(10)
C3A K1 C11A C12A -53.1(10)
C1 N2 C3A C4A -156.1(13)
C2 N2 C3A C4A 108.3(13)
C2A N2 C3A C4A 72.5(15)
C3 N2 C3A C4A 39.1(7)
C1A N2 C3A C4A -172.9(11)
K1 N2 C3A C4A -67.0(10)
C1 N2 C3A K1 -89.1(4)
C2 N2 C3A K1 175.3(11)
C2A N2 C3A K1 139.6(11)
C3 N2 C3A K1 106.1(6)
C1A N2 C3A K1 -105.9(8)
N4 K1 C3A N2 -97.5(7)
N3 K1 C3A N2 160.3(8)
N1 K1 C3A N2 -132.7(9)
C21 K1 C3A N2 65.2(11)
C26 K1 C3A N2 6.5(12)
C22 K1 C3A N2 73.4(8)
C25 K1 C3A N2 7.6(9)
C23 K1 C3A N2 54.2(8)
C24 K1 C3A N2 28.5(8)
C11A K1 C3A N2 -100.0(8)
N2 K1 C3A C4A 112.6(15)
N4 K1 C3A C4A 15.2(12)
N3 K1 C3A C4A -87.0(12)
N1 K1 C3A C4A -20.1(11)
C21 K1 C3A C4A 177.9(11)
C26 K1 C3A C4A 119.1(12)
C22 K1 C3A C4A -173.9(11)
C25 K1 C3A C4A 120.2(12)
C23 K1 C3A C4A 166.8(12)
C24 K1 C3A C4A 141.1(12)
C11A K1 C3A C4A 12.6(12)
C12A N1 C8A C7A 81.3(18)
C4 N1 C8A C7A -156.8(14)
C8 N1 C8A C7A 51.9(10)
C4A N1 C8A C7A -154.1(15)
C12 N1 C8A C7A 90.6(15)
K1 N1 C8A C7A -44.9(15)
C12A N1 C4A C3A -168.9(16)
C4 N1 C4A C3A 81(4)
C8 N1 C4A C3A 85(2)
C12 N1 C4A C3A -152.1(19)
C8A N1 C4A C3A 70(2)
K1 N1 C4A C3A -41(2)
C12A N1 C4A K1 -127.4(11)
C4 N1 C4A K1 122(4)
C8 N1 C4A K1 126.7(9)
C12 N1 C4A K1 -110.7(5)
C8A N1 C4A K1 111.7(9)
N2 C3A C4A N1 80(2)
K1 C3A C4A N1 32.5(18)
N2 C3A C4A K1 47.2(8)
N2 K1 C4A N1 -178.0(16)
N4 K1 C4A N1 52.6(10)
N3 K1 C4A N1 -54.9(10)
C26 K1 C4A N1 109.2(11)
C22 K1 C4A N1 -131.3(5)
C25 K1 C4A N1 138.0(8)
C23 K1 C4A N1 -160.1(6)
C24 K1 C4A N1 169.2(7)
C11A K1 C4A N1 52.9(9)
C3A K1 C4A N1 -142(2)
N2 K1 C4A C3A -35.7(8)
N4 K1 C4A C3A -165.0(12)
N3 K1 C4A C3A 87.5(11)
N1 K1 C4A C3A 142(2)
C26 K1 C4A C3A -108.4(11)
C22 K1 C4A C3A 11(2)
C25 K1 C4A C3A -79.6(13)
C23 K1 C4A C3A -17.7(16)
C24 K1 C4A C3A -48.4(14)
C11A K1 C4A C3A -164.7(14)
C5 N3 C7A C8A -152.7(12)
C6 N3 C7A C8A 96.5(15)
C6A N3 C7A C8A 87(4)
C5A N3 C7A C8A -158(2)
C7 N3 C7A C8A 44.2(8)
K1 N3 C7A C8A -52.7(12)
N1 C8A C7A N3 69.8(17)
C50 Zn2 C50A C52A -66(4)
C54 Zn2 C50A C52A -72(2)
C47 Zn2 C50A C52A 103.7(17)
C50 Zn2 C50A C53A 49(5)
C54 Zn2 C50A C53A 44(3)
C47 Zn2 C50A C53A -141(3)
C50 Zn2 C50A C51A 174(6)
C54 Zn2 C50A C51A 169(2)
C47 Zn2 C50A C51A -16(2)
N8 C71 C70A N7 -24(2)
C70 C71 C70A N7 -74(2)
C68 N7 C70A C71 -93.4(16)
C70 N7 C70A C71 78(4)
C68A N7 C70A C71 -115.2(19)
C69 N7 C70A C71 152.4(12)
C69A N7 C70A C71 131(2)
K2 N7 C70A C71 10(2)
